data_7063268
loop_
_publ_author_name
'Azov, Vladimir A.'
'Warneke, Jonas'
'Warneke, Ziyan'
'Zeller, Matthias'
'Twigge, Linette'

_publ_section_title
;
 Calix[4]arene with a stiff upper rim bridge: spontaneous
 macrocyclization, structure, and dynamic behaviour
;
_journal_issue 27
_journal_name_full 'New Journal of Chemistry'
_journal_page_first 12246
_journal_page_last 12253
_journal_paper_doi 10.1039/D4NJ01698J
_journal_volume 48
_journal_year 2024
_chemical_formula_moiety 'C42 H50 O5, 0.078(C2 H6 O)'
_chemical_formula_sum 'C42.15 H50.46 O5.08'
_chemical_formula_weight 638.38
_space_group_crystal_system triclinic
_space_group_IT_number 2
_space_group_name_Hall '-P 1'
_space_group_name_H-M_alt 'P -1'
_atom_sites_solution_hydrogens geom
_atom_sites_solution_primary direct
_atom_sites_solution_secondary difmap
_audit_creation_method SHELXL-2019/3
_audit_update_record
;
2024-04-11 deposited with the CCDC.	2024-06-13 downloaded from the CCDC.
;
_cell_angle_alpha 109.4387(14)
_cell_angle_beta 91.6526(15)
_cell_angle_gamma 105.8046(15)
_cell_formula_units_Z 4
_cell_length_a 13.6255(13)
_cell_length_b 17.2297(17)
_cell_length_c 17.4046(17)
_cell_measurement_reflns_used 9974
_cell_measurement_temperature 100(2)
_cell_measurement_theta_max 30.2081
_cell_measurement_theta_min 2.2727
_cell_volume 3675.1(6)
_computing_cell_refinement 'SAINT V8.30C (Bruker, 2013)'
_computing_data_collection 'Apex2 v2013.4-1 (Bruker, 2013)'
_computing_data_reduction 'SAINT V8.30C (Bruker, 2013)'
_computing_structure_refinement
;  
SHELXL-2019/2 (Sheldrick, 2015, 2019), 
SHELXLE Rev1613 (H\"ubschle et al., 2011)
;
_computing_structure_solution 'SHELXS-97 (Sheldrick, 2008)'
_diffrn_ambient_temperature 100(2)
_diffrn_measured_fraction_theta_full 0.998
_diffrn_measured_fraction_theta_max 0.961
_diffrn_measurement_device_type 'Bruker AXS SMART APEX CCD diffractometer'
_diffrn_measurement_method 'omega and phi scans'
_diffrn_radiation_type MoK\a
_diffrn_radiation_wavelength 0.71073
_diffrn_reflns_av_R_equivalents 0.0364
_diffrn_reflns_av_unetI/netI 0.0467
_diffrn_reflns_Laue_measured_fraction_full 0.998
_diffrn_reflns_Laue_measured_fraction_max 0.961
_diffrn_reflns_limit_h_max 19
_diffrn_reflns_limit_h_min -19
_diffrn_reflns_limit_k_max 24
_diffrn_reflns_limit_k_min -24
_diffrn_reflns_limit_l_max 24
_diffrn_reflns_limit_l_min -24
_diffrn_reflns_number 61777
_diffrn_reflns_point_group_measured_fraction_full 0.998
_diffrn_reflns_point_group_measured_fraction_max 0.961
_diffrn_reflns_theta_full 25.242
_diffrn_reflns_theta_max 30.556
_diffrn_reflns_theta_min 2.302
_diffrn_source 'fine focus sealed tube'
_exptl_absorpt_coefficient_mu 0.074
_exptl_absorpt_correction_T_max 0.7461
_exptl_absorpt_correction_T_min 0.6603
_exptl_absorpt_correction_type multi-scan
_exptl_absorpt_process_details 'Apex2 v2013.4-1 (Bruker, 2013)'
_exptl_crystal_colour colourless
_exptl_crystal_density_diffrn 1.154
_exptl_crystal_description block
_exptl_crystal_F_000 1376
_exptl_crystal_recrystallization_method 'Re-crystallisation from solvent: CHCl3/EtOH'
_exptl_crystal_size_max 0.410
_exptl_crystal_size_mid 0.350
_exptl_crystal_size_min 0.250
_refine_diff_density_max 0.448
_refine_diff_density_min -0.238
_refine_diff_density_rms 0.049
_refine_ls_extinction_method none
_refine_ls_goodness_of_fit_ref 1.026
_refine_ls_hydrogen_treatment constr
_refine_ls_matrix_type full
_refine_ls_number_parameters 1126
_refine_ls_number_reflns 21639
_refine_ls_number_restraints 854
_refine_ls_restrained_S_all 1.021
_refine_ls_R_factor_all 0.0848
_refine_ls_R_factor_gt 0.0530
_refine_ls_shift/su_max 0.000
_refine_ls_shift/su_mean 0.000
_refine_ls_structure_factor_coef Fsqd
_refine_ls_weighting_details 'w=1/[\s^2^(Fo^2^)+(0.0707P)^2^+0.7797P] where P=(Fo^2^+2Fc^2^)/3'
_refine_ls_weighting_scheme calc
_refine_ls_wR_factor_gt 0.1284
_refine_ls_wR_factor_ref 0.1465
_reflns_Friedel_coverage 0.000
_reflns_number_gt 14943
_reflns_number_total 21639
_reflns_threshold_expression 'I > 2\s(I)'
_cod_data_source_file d4nj01698j2.cif
_cod_data_source_block 13mz165_0m
_cod_depositor_comments 'Adding full bibliography for 7063268.cif.'
_cod_database_code 7063268
_shelx_shelxl_version_number 2019/3
_shelx_space_group_comment
;
The symmetry employed for this shelxl refinement is uniquely defined
by the following loop, which should always be used as a source of
symmetry information in preference to the above space-group names.
They are only intended as comments.
;
_shelx_estimated_absorpt_t_min 0.970
_shelx_estimated_absorpt_t_max 0.982

loop_
_space_group_symop_operation_xyz
'x, y, z'
'-x, -y, -z'

loop_
_atom_site_label
_atom_site_type_symbol
_atom_site_fract_x
_atom_site_fract_y
_atom_site_fract_z
_atom_site_U_iso_or_equiv
_atom_site_adp_type
_atom_site_occupancy
_atom_site_site_symmetry_order
_atom_site_calc_flag
_atom_site_refinement_flags_posn
_atom_site_refinement_flags_adp
_atom_site_refinement_flags_occupancy
_atom_site_disorder_assembly
_atom_site_disorder_group
C1 C 0.55486(10) 0.07255(8) 0.82732(8) 0.0239(3) Uani 1 1 d D . . . .
C2 C 0.52132(11) 0.07088(9) 0.90226(8) 0.0248(3) Uani 1 1 d . . . . .
C3 C 0.45185(11) -0.00509(9) 0.90282(9) 0.0272(3) Uani 1 1 d . . . . .
H3 H 0.428630 -0.007941 0.953037 0.033 Uiso 1 1 calc R U . . .
C4 C 0.41611(11) -0.07653(9) 0.83129(9) 0.0271(3) Uani 1 1 d . . . . .
H4 H 0.372572 -0.129152 0.833127 0.032 Uiso 1 1 calc R U . . .
C5 C 0.44431(11) -0.07070(9) 0.75699(9) 0.0264(3) Uani 1 1 d . . . . .
H5 H 0.417012 -0.118833 0.707678 0.032 Uiso 1 1 calc R U . . .
C6 C 0.51195(11) 0.00452(9) 0.75350(8) 0.0243(3) Uani 1 1 d . . . . .
C7 C 0.52749(11) 0.01932(9) 0.67316(8) 0.0255(3) Uani 1 1 d . . . . .
H7A H 0.494103 -0.034754 0.626413 0.031 Uiso 1 1 calc R U . . .
H7B H 0.601881 0.037419 0.668554 0.031 Uiso 1 1 calc R U . . .
C8 C 0.53537(10) 0.16033(8) 0.65193(7) 0.0204(2) Uani 1 1 d . . . . .
C9 C 0.48025(10) 0.08946(8) 0.67095(8) 0.0213(3) Uani 1 1 d . . . . .
C10 C 0.38340(10) 0.08783(8) 0.69517(8) 0.0224(3) Uani 1 1 d . . . . .
H10 H 0.344419 0.039607 0.707444 0.027 Uiso 1 1 calc R U . . .
C11 C 0.34227(10) 0.15502(8) 0.70183(8) 0.0221(3) Uani 1 1 d . . . . .
C12 C 0.40061(10) 0.22571(8) 0.68473(8) 0.0209(2) Uani 1 1 d . . . . .
H12 H 0.374041 0.272696 0.690814 0.025 Uiso 1 1 calc R U . . .
C13 C 0.49679(10) 0.22941(8) 0.65896(7) 0.0201(2) Uani 1 1 d . . . . .
C14 C 0.55981(10) 0.31047(8) 0.64534(8) 0.0232(3) Uani 1 1 d . . . . .
H14A H 0.631324 0.308787 0.639425 0.028 Uiso 1 1 calc R U . . .
H14B H 0.529887 0.313423 0.594243 0.028 Uiso 1 1 calc R U . . .
C15 C 0.60533(10) 0.40014(8) 0.79507(8) 0.0217(3) Uani 1 1 d D . . . .
C16 C 0.55962(10) 0.38888(8) 0.71770(8) 0.0215(3) Uani 1 1 d . . . . .
C17 C 0.50290(10) 0.44371(9) 0.71288(9) 0.0248(3) Uani 1 1 d . . . . .
H17 H 0.471078 0.437254 0.660914 0.030 Uiso 1 1 calc R U . . .
C18 C 0.49240(11) 0.50730(9) 0.78272(9) 0.0285(3) Uani 1 1 d . . . . .
H18 H 0.457824 0.546887 0.778149 0.034 Uiso 1 1 calc R U . . .
C19 C 0.53227(11) 0.51351(9) 0.85960(9) 0.0277(3) Uani 1 1 d . . . . .
H19 H 0.522663 0.556055 0.907563 0.033 Uiso 1 1 calc R U . . .
C20 C 0.58635(10) 0.45764(8) 0.86686(8) 0.0238(3) Uani 1 1 d . . . . .
C21 C 0.60690(11) 0.44617(8) 0.94765(8) 0.0256(3) Uani 1 1 d . . . . .
H21A H 0.594527 0.493577 0.993433 0.031 Uiso 1 1 calc R U . . .
H21B H 0.679469 0.447568 0.957029 0.031 Uiso 1 1 calc R U . . .
C22 C 0.57138(10) 0.30193(8) 0.96923(8) 0.0226(3) Uani 1 1 d . . . . .
C23 C 0.53491(11) 0.35932(8) 0.94445(8) 0.0231(3) Uani 1 1 d . . . . .
C24 C 0.43181(11) 0.33331(9) 0.91181(8) 0.0258(3) Uani 1 1 d . . . . .
H24 H 0.405957 0.371433 0.894248 0.031 Uiso 1 1 calc R U . . .
C25 C 0.36558(11) 0.25303(9) 0.90419(9) 0.0274(3) Uani 1 1 d . . . . .
C26 C 0.40502(11) 0.19719(9) 0.92804(9) 0.0280(3) Uani 1 1 d . . . . .
H26 H 0.360594 0.142017 0.922607 0.034 Uiso 1 1 calc R U . . .
C27 C 0.50782(11) 0.21972(9) 0.95969(8) 0.0249(3) Uani 1 1 d . . . . .
C28 C 0.55015(12) 0.15302(9) 0.97700(9) 0.0294(3) Uani 1 1 d . . . . .
H28A H 0.625962 0.175971 0.990422 0.035 Uiso 1 1 calc R U . . .
H28B H 0.521499 0.140682 1.024776 0.035 Uiso 1 1 calc R U . . .
C29 C 0.25340(12) 0.22766(12) 0.87108(10) 0.0384(4) Uani 1 1 d . . . . .
H29A H 0.241231 0.273370 0.852978 0.046 Uiso 0.514(3) 1 calc R U P A 1
H29B H 0.211220 0.223429 0.915724 0.046 Uiso 0.514(3) 1 calc R U P A 1
H29C H 0.220020 0.168412 0.869723 0.046 Uiso 0.486(3) 1 calc R U P A 3
H29D H 0.220924 0.266458 0.910098 0.046 Uiso 0.486(3) 1 calc R U P A 3
C30 C 0.23633(10) 0.15174(9) 0.72604(9) 0.0285(3) Uani 1 1 d . . . . .
H30A H 0.222595 0.205677 0.727332 0.034 Uiso 0.514(3) 1 calc R U P A 1
H30B H 0.185773 0.103496 0.682405 0.034 Uiso 0.514(3) 1 calc R U P A 1
H30C H 0.189325 0.142224 0.677135 0.034 Uiso 0.486(3) 1 calc R U P A 3
H30D H 0.210901 0.101793 0.743944 0.034 Uiso 0.486(3) 1 calc R U P A 3
O1 O 0.62127(19) 0.1478(2) 0.8251(3) 0.0271(5) Uani 0.873(3) 1 d D U P B 1
C31 C 0.72698(13) 0.16454(12) 0.85413(12) 0.0338(4) Uani 0.873(3) 1 d D U P B 1
H31A H 0.730911 0.133553 0.892346 0.041 Uiso 0.873(3) 1 calc R U P B 1
H31B H 0.757268 0.227049 0.885221 0.041 Uiso 0.873(3) 1 calc R U P B 1
C32 C 0.78913(17) 0.13717(15) 0.78580(14) 0.0472(6) Uani 0.873(3) 1 d D U P B 1
H32A H 0.781161 0.164526 0.745145 0.057 Uiso 0.873(3) 1 calc R U P B 1
H32B H 0.762977 0.073848 0.757574 0.057 Uiso 0.873(3) 1 calc R U P B 1
C33 C 0.9030(2) 0.1627(2) 0.8185(2) 0.0645(9) Uani 0.873(3) 1 d D U P B 1
H33A H 0.941271 0.142394 0.773050 0.097 Uiso 0.873(3) 1 calc R U P B 1
H33B H 0.910831 0.136490 0.859499 0.097 Uiso 0.873(3) 1 calc R U P B 1
H33C H 0.929817 0.225630 0.844030 0.097 Uiso 0.873(3) 1 calc R U P B 1
O1B O 0.6262(13) 0.1418(16) 0.817(2) 0.038(4) Uani 0.127(3) 1 d D U P B 2
C31B C 0.7274(9) 0.1435(8) 0.7977(8) 0.033(2) Uani 0.127(3) 1 d D U P B 2
H31C H 0.746677 0.180947 0.764575 0.039 Uiso 0.127(3) 1 calc R U P B 2
H31D H 0.725267 0.084487 0.762346 0.039 Uiso 0.127(3) 1 calc R U P B 2
C32B C 0.8103(9) 0.1738(10) 0.8676(8) 0.049(3) Uani 0.127(3) 1 d D U P B 2
H32C H 0.799110 0.129880 0.893968 0.058 Uiso 0.127(3) 1 calc R U P B 2
H32D H 0.803946 0.227436 0.908640 0.058 Uiso 0.127(3) 1 calc R U P B 2
C33B C 0.9186(12) 0.1912(17) 0.8459(16) 0.076(6) Uani 0.127(3) 1 d D U P B 2
H33D H 0.961895 0.246269 0.885606 0.114 Uiso 0.127(3) 1 calc R U P B 2
H33E H 0.918145 0.194020 0.790577 0.114 Uiso 0.127(3) 1 calc R U P B 2
H33F H 0.946071 0.144730 0.847483 0.114 Uiso 0.127(3) 1 calc R U P B 2
C34 C 0.63778(10) 0.14373(9) 0.54407(8) 0.0226(3) Uani 1 1 d D . . . .
H34A H 0.586345 0.162850 0.519766 0.027 Uiso 1 1 calc R U . . .
H34B H 0.621384 0.080426 0.517133 0.027 Uiso 1 1 calc R U . . .
C35 C 0.74400(10) 0.18727(9) 0.53001(8) 0.0232(3) Uani 1 1 d D . . . .
H35A H 0.794636 0.164926 0.550917 0.028 Uiso 1 1 calc R U . . .
H35B H 0.762265 0.250120 0.560660 0.028 Uiso 1 1 calc R U . . .
C36 C 0.74848(11) 0.17085(11) 0.43900(9) 0.0319(3) Uani 1 1 d D . . . .
H36A H 0.729182 0.108586 0.408617 0.048 Uiso 1 1 calc R U . . .
H36B H 0.818545 0.198015 0.430745 0.048 Uiso 1 1 calc R U . . .
H36C H 0.700609 0.195358 0.418964 0.048 Uiso 1 1 calc R U . . .
O3 O 0.6624(5) 0.3467(5) 0.8026(7) 0.0237(12) Uani 0.607(2) 1 d D U P C 1
C37 C 0.77052(18) 0.38724(17) 0.82888(16) 0.0283(5) Uani 0.607(2) 1 d D U P C 1
H37A H 0.796916 0.354445 0.857315 0.034 Uiso 0.607(2) 1 calc R U P C 1
H37B H 0.781527 0.446287 0.868742 0.034 Uiso 0.607(2) 1 calc R U P C 1
C38 C 0.83004(19) 0.39207(19) 0.75864(16) 0.0376(6) Uani 0.607(2) 1 d D U P C 1
H38A H 0.805464 0.426447 0.731120 0.045 Uiso 0.607(2) 1 calc R U P C 1
H38B H 0.818009 0.333257 0.717970 0.045 Uiso 0.607(2) 1 calc R U P C 1
C39 C 0.9447(4) 0.4332(4) 0.7883(3) 0.0495(11) Uani 0.607(2) 1 d D U P C 1
H39A H 0.981591 0.437288 0.741635 0.074 Uiso 0.607(2) 1 calc R U P C 1
H39B H 0.969776 0.397626 0.813172 0.074 Uiso 0.607(2) 1 calc R U P C 1
H39C H 0.956559 0.491018 0.829250 0.074 Uiso 0.607(2) 1 calc R U P C 1
O3B O 0.6558(10) 0.3435(11) 0.8012(14) 0.023(2) Uani 0.298(3) 1 d D U P C 2
C37B C 0.7558(6) 0.3616(6) 0.7734(5) 0.0315(14) Uani 0.298(3) 1 d D U P C 2
H37C H 0.753542 0.386831 0.730140 0.038 Uiso 0.298(3) 1 calc R U P C 2
H37D H 0.773334 0.307151 0.749206 0.038 Uiso 0.298(3) 1 calc R U P C 2
C38B C 0.8364(5) 0.4227(5) 0.8427(5) 0.0528(18) Uani 0.298(3) 1 d D U P C 2
H38C H 0.834089 0.399804 0.887988 0.063 Uiso 0.298(3) 1 calc R U P C 2
H38D H 0.821908 0.478797 0.863591 0.063 Uiso 0.298(3) 1 calc R U P C 2
C39B C 0.9442(9) 0.4365(12) 0.8162(7) 0.082(4) Uani 0.298(3) 1 d D U P C 2
H39D H 0.951096 0.469569 0.779412 0.124 Uiso 0.298(3) 1 calc R U P C 2
H39E H 0.954559 0.380420 0.787354 0.124 Uiso 0.298(3) 1 calc R U P C 2
H39F H 0.995933 0.468294 0.864840 0.124 Uiso 0.298(3) 1 calc R U P C 2
O3C O 0.659(2) 0.3415(19) 0.790(2) 0.027(3) Uani 0.094(2) 1 d D U P C 3
C37C C 0.757(2) 0.351(2) 0.7596(16) 0.033(3) Uani 0.094(2) 1 d D U P C 3
H37E H 0.761359 0.384389 0.722807 0.039 Uiso 0.094(2) 1 calc R U P C 3
H37F H 0.761328 0.292937 0.726619 0.039 Uiso 0.094(2) 1 calc R U P C 3
C38C C 0.8469(17) 0.3946(12) 0.8261(14) 0.040(3) Uani 0.094(2) 1 d D U P C 3
H38E H 0.907916 0.378552 0.804825 0.048 Uiso 0.094(2) 1 calc R U P C 3
H38F H 0.831682 0.374163 0.872569 0.048 Uiso 0.094(2) 1 calc R U P C 3
C39C C 0.8715(17) 0.4921(12) 0.8570(14) 0.063(4) Uani 0.094(2) 1 d D U P C 3
H39G H 0.897283 0.513548 0.813618 0.094 Uiso 0.094(2) 1 calc R U P C 3
H39H H 0.923994 0.517678 0.905309 0.094 Uiso 0.094(2) 1 calc R U P C 3
H39I H 0.808982 0.508013 0.871984 0.094 Uiso 0.094(2) 1 calc R U P C 3
C40 C 0.69396(12) 0.36806(11) 1.08772(9) 0.0352(3) Uani 1 1 d . . . . .
H40A H 0.654271 0.329603 1.114768 0.042 Uiso 1 1 calc R U . . .
H40B H 0.672306 0.421033 1.103517 0.042 Uiso 1 1 calc R U . . .
C41 C 0.80717(14) 0.39070(14) 1.11457(12) 0.0511(5) Uani 1 1 d . . . . .
H41A H 0.821902 0.424580 1.174240 0.061 Uiso 1 1 calc R U . . .
H41B H 0.845703 0.427671 1.085699 0.061 Uiso 1 1 calc R U . . .
C42 C 0.84540(17) 0.31273(18) 1.09782(14) 0.0678(7) Uani 1 1 d . . . . .
H42A H 0.834563 0.280474 1.038524 0.102 Uiso 1 1 calc R U . . .
H42B H 0.807441 0.275578 1.125972 0.102 Uiso 1 1 calc R U . . .
H42C H 0.918956 0.331642 1.118105 0.102 Uiso 1 1 calc R U . . .
C43 C 0.18149(10) 0.41452(8) 0.34674(8) 0.0222(3) Uani 1 1 d D . . . .
C44 C 0.26571(10) 0.48308(8) 0.39484(8) 0.0213(3) Uani 1 1 d . . . . .
C45 C 0.24822(11) 0.56093(9) 0.43828(9) 0.0254(3) Uani 1 1 d . . . . .
H45 H 0.304591 0.609137 0.469431 0.030 Uiso 1 1 calc R U . . .
C46 C 0.14970(11) 0.56932(9) 0.43682(10) 0.0295(3) Uani 1 1 d . . . . .
H46 H 0.139384 0.623589 0.464600 0.035 Uiso 1 1 calc R U . . .
C47 C 0.06622(11) 0.49797(9) 0.39454(10) 0.0282(3) Uani 1 1 d . . . . .
H47 H -0.001463 0.503027 0.396135 0.034 Uiso 1 1 calc R U . . .
C48 C 0.08077(10) 0.41937(9) 0.35000(9) 0.0237(3) Uani 1 1 d . . . . .
C49 C -0.00757(10) 0.33666(9) 0.31630(9) 0.0262(3) Uani 1 1 d . . . . .
H49A H -0.003010 0.305878 0.257929 0.031 Uiso 1 1 calc R U . . .
H49B H -0.073822 0.350125 0.319391 0.031 Uiso 1 1 calc R U . . .
C50 C -0.01187(9) 0.19221(8) 0.32823(8) 0.0216(3) Uani 1 1 d . . . . .
C51 C -0.00290(9) 0.27974(8) 0.36620(8) 0.0219(3) Uani 1 1 d . . . . .
C52 C 0.01594(10) 0.31531(9) 0.45148(9) 0.0234(3) Uani 1 1 d . . . . .
H52 H 0.023139 0.374857 0.477988 0.028 Uiso 1 1 calc R U . . .
C53 C 0.02451(10) 0.26620(9) 0.49902(8) 0.0239(3) Uani 1 1 d . . . . .
C54 C 0.01796(10) 0.17998(9) 0.45926(9) 0.0245(3) Uani 1 1 d . . . . .
H54 H 0.025360 0.146172 0.491183 0.029 Uiso 1 1 calc R U . . .
C55 C 0.00083(10) 0.14185(8) 0.37392(9) 0.0239(3) Uani 1 1 d . . . . .
C56 C 0.00471(11) 0.04979(9) 0.33307(10) 0.0294(3) Uani 1 1 d . . . . .
H56A H -0.057689 0.008621 0.340391 0.035 Uiso 1 1 calc R U . . .
H56B H 0.007178 0.036777 0.273434 0.035 Uiso 1 1 calc R U . . .
C57 C 0.19680(11) 0.09375(8) 0.36943(8) 0.0233(3) Uani 1 1 d D . . . .
C58 C 0.09979(11) 0.04078(8) 0.37213(9) 0.0266(3) Uani 1 1 d . . . . .
C59 C 0.09330(13) -0.00739(9) 0.42328(10) 0.0331(3) Uani 1 1 d . . . . .
H59 H 0.028920 -0.046046 0.424147 0.040 Uiso 1 1 calc R U . . .
C60 C 0.17950(14) 0.00035(10) 0.47287(10) 0.0363(4) Uani 1 1 d . . . . .
H60 H 0.174358 -0.034256 0.506051 0.044 Uiso 1 1 calc R U . . .
C61 C 0.27332(13) 0.05859(9) 0.47412(9) 0.0314(3) Uani 1 1 d . . . . .
H61 H 0.331291 0.066019 0.510453 0.038 Uiso 1 1 calc R U . . .
C62 C 0.28298(11) 0.10633(8) 0.42228(8) 0.0244(3) Uani 1 1 d . . . . .
C63 C 0.37799(10) 0.18003(9) 0.43047(9) 0.0245(3) Uani 1 1 d . . . . .
H63A H 0.401584 0.173330 0.376006 0.029 Uiso 1 1 calc R U . . .
H63B H 0.433893 0.179371 0.467638 0.029 Uiso 1 1 calc R U . . .
C64 C 0.37823(9) 0.32722(8) 0.42734(7) 0.0192(2) Uani 1 1 d . . . . .
C65 C 0.35383(9) 0.26547(8) 0.46481(8) 0.0205(2) Uani 1 1 d . . . . .
C66 C 0.30001(10) 0.28116(9) 0.53248(8) 0.0221(3) Uani 1 1 d . . . . .
H66 H 0.281921 0.239314 0.558086 0.027 Uiso 1 1 calc R U . . .
C67 C 0.27213(10) 0.35650(8) 0.56346(8) 0.0210(2) Uani 1 1 d . . . . .
C68 C 0.29681(9) 0.41617(8) 0.52409(8) 0.0202(2) Uani 1 1 d . . . . .
H68 H 0.277521 0.467581 0.544514 0.024 Uiso 1 1 calc R U . . .
C69 C 0.34900(9) 0.40259(8) 0.45558(8) 0.0191(2) Uani 1 1 d . . . . .
C70 C 0.36610(10) 0.46555(8) 0.40960(8) 0.0220(3) Uani 1 1 d . . . . .
H70A H 0.419128 0.520071 0.442418 0.026 Uiso 1 1 calc R U . . .
H70B H 0.390396 0.440620 0.356464 0.026 Uiso 1 1 calc R U . . .
C71 C 0.21749(11) 0.37412(10) 0.63887(8) 0.0263(3) Uani 1 1 d . . . . .
H71A H 0.208186 0.325302 0.658687 0.032 Uiso 0.707(3) 1 calc R U P D 1
H71B H 0.262084 0.426436 0.682642 0.032 Uiso 0.707(3) 1 calc R U P D 1
H71C H 0.267099 0.389461 0.688120 0.032 Uiso 0.293(3) 1 calc R U P D 2
H71D H 0.191857 0.424083 0.644853 0.032 Uiso 0.293(3) 1 calc R U P D 2
C72 C 0.03799(11) 0.30486(10) 0.59185(9) 0.0295(3) Uani 1 1 d . . . . .
H72A H -0.027827 0.313531 0.609598 0.035 Uiso 0.707(3) 1 calc R U P D 1
H72B H 0.053528 0.263224 0.614452 0.035 Uiso 0.707(3) 1 calc R U P D 1
H72C H 0.041408 0.366426 0.608027 0.035 Uiso 0.293(3) 1 calc R U P D 2
H72D H -0.023875 0.275666 0.611468 0.035 Uiso 0.293(3) 1 calc R U P D 2
O6 O 0.1957(2) 0.33611(15) 0.30553(14) 0.0205(4) Uani 0.811(4) 1 d D U P E 1
C73 C 0.23990(19) 0.33473(17) 0.23055(14) 0.0306(5) Uani 0.811(4) 1 d D U P E 1
H73A H 0.280064 0.293027 0.217339 0.037 Uiso 0.811(4) 1 calc R U P E 1
H73B H 0.287342 0.392520 0.238613 0.037 Uiso 0.811(4) 1 calc R U P E 1
C74 C 0.15622(19) 0.30942(19) 0.15968(13) 0.0456(6) Uani 0.811(4) 1 d D U P E 1
H74A H 0.119527 0.353560 0.171032 0.055 Uiso 0.811(4) 1 calc R U P E 1
H74B H 0.105793 0.253718 0.154387 0.055 Uiso 0.811(4) 1 calc R U P E 1
C75 C 0.2020(2) 0.3012(2) 0.07926(15) 0.0739(10) Uani 0.811(4) 1 d D U P E 1
H75A H 0.238981 0.257998 0.068360 0.111 Uiso 0.811(4) 1 calc R U P E 1
H75B H 0.249727 0.357004 0.083713 0.111 Uiso 0.811(4) 1 calc R U P E 1
H75C H 0.146562 0.283336 0.034109 0.111 Uiso 0.811(4) 1 calc R U P E 1
O6B O 0.2017(11) 0.3430(7) 0.2838(6) 0.0238(18) Uani 0.189(4) 1 d D U P E 2
C73B C 0.2543(9) 0.3539(8) 0.2128(7) 0.038(2) Uani 0.189(4) 1 d D U P E 2
H73C H 0.293830 0.311946 0.195727 0.046 Uiso 0.189(4) 1 calc R U P E 2
H73D H 0.303773 0.412520 0.230390 0.046 Uiso 0.189(4) 1 calc R U P E 2
C74B C 0.1816(8) 0.3414(7) 0.1401(6) 0.046(2) Uani 0.189(4) 1 d D U P E 2
H74C H 0.221671 0.361751 0.100276 0.055 Uiso 0.189(4) 1 calc R U P E 2
H74D H 0.134926 0.377108 0.158653 0.055 Uiso 0.189(4) 1 calc R U P E 2
C75B C 0.1180(8) 0.2482(6) 0.0974(6) 0.049(3) Uani 0.189(4) 1 d D U P E 2
H75D H 0.163714 0.211930 0.082288 0.073 Uiso 0.189(4) 1 calc R U P E 2
H75E H 0.076636 0.242658 0.047797 0.073 Uiso 0.189(4) 1 calc R U P E 2
H75F H 0.072307 0.229624 0.134617 0.073 Uiso 0.189(4) 1 calc R U P E 2
C76 C -0.13341(11) 0.11572(12) 0.20939(10) 0.0413(4) Uani 1 1 d . . . . .
H76A H -0.171166 0.159177 0.223014 0.050 Uiso 1 1 calc R U . . .
H76B H -0.164962 0.071109 0.232794 0.050 Uiso 1 1 calc R U . . .
C77 C -0.13927(14) 0.07511(15) 0.11731(11) 0.0540(5) Uani 1 1 d . . . . .
H77A H -0.212465 0.050405 0.092928 0.065 Uiso 1 1 calc R U . . .
H77B H -0.106587 0.120480 0.095107 0.065 Uiso 1 1 calc R U . . .
C78 C -0.08757(17) 0.00531(15) 0.09172(13) 0.0636(6) Uani 1 1 d . . . . .
H78A H -0.118039 -0.039012 0.114908 0.095 Uiso 1 1 calc R U . . .
H78B H -0.013893 0.030187 0.111966 0.095 Uiso 1 1 calc R U . . .
H78C H -0.097113 -0.020719 0.031618 0.095 Uiso 1 1 calc R U . . .
O8 O 0.2047(5) 0.1462(3) 0.3231(2) 0.0230(5) Uani 0.802(4) 1 d D U P F 1
C79 C 0.19386(15) 0.10491(12) 0.23582(11) 0.0269(4) Uani 0.802(4) 1 d D U P F 1
H79A H 0.158709 0.134302 0.209005 0.032 Uiso 0.802(4) 1 calc R U P F 1
H79B H 0.150605 0.044225 0.220104 0.032 Uiso 0.802(4) 1 calc R U P F 1
C80 C 0.29734(15) 0.10713(13) 0.20585(12) 0.0315(5) Uani 0.802(4) 1 d D U P F 1
H80A H 0.330517 0.074450 0.229846 0.038 Uiso 0.802(4) 1 calc R U P F 1
H80B H 0.342180 0.167578 0.224694 0.038 Uiso 0.802(4) 1 calc R U P F 1
C81 C 0.2864(4) 0.0683(3) 0.1123(3) 0.0447(10) Uani 0.802(4) 1 d D U P F 1
H81A H 0.354235 0.068987 0.094840 0.067 Uiso 0.802(4) 1 calc R U P F 1
H81B H 0.256597 0.102290 0.088472 0.067 Uiso 0.802(4) 1 calc R U P F 1
H81C H 0.241205 0.008723 0.093484 0.067 Uiso 0.802(4) 1 calc R U P F 1
O8B O 0.210(2) 0.1340(12) 0.3127(9) 0.031(3) Uani 0.198(4) 1 d D U P F 2
C79B C 0.2461(7) 0.0878(6) 0.2394(5) 0.0357(17) Uani 0.198(4) 1 d D U P F 2
H79C H 0.195803 0.030054 0.212335 0.043 Uiso 0.198(4) 1 calc R U P F 2
H79D H 0.312414 0.079787 0.254367 0.043 Uiso 0.198(4) 1 calc R U P F 2
C80B C 0.2600(7) 0.1350(6) 0.1823(5) 0.044(2) Uani 0.198(4) 1 d D U P F 2
H80C H 0.311597 0.191996 0.209690 0.052 Uiso 0.198(4) 1 calc R U P F 2
H80D H 0.194115 0.145062 0.170041 0.052 Uiso 0.198(4) 1 calc R U P F 2
C81B C 0.2944(18) 0.0895(11) 0.1016(8) 0.042(4) Uani 0.198(4) 1 d D U P F 2
H81D H 0.358216 0.077024 0.112947 0.063 Uiso 0.198(4) 1 calc R U P F 2
H81E H 0.306398 0.126686 0.068671 0.063 Uiso 0.198(4) 1 calc R U P F 2
H81F H 0.240802 0.035370 0.071320 0.063 Uiso 0.198(4) 1 calc R U P F 2
C82 C 0.53601(10) 0.33675(10) 0.37334(9) 0.0278(3) Uani 1 1 d . . . . .
H82A H 0.557329 0.309887 0.410554 0.033 Uiso 1 1 calc R U . . .
H82B H 0.562660 0.400192 0.400494 0.033 Uiso 1 1 calc R U . . .
C83 C 0.57889(11) 0.30883(9) 0.29320(9) 0.0264(3) Uani 1 1 d . . . . .
H83A H 0.557812 0.336616 0.256777 0.032 Uiso 1 1 calc R U . . .
H83B H 0.549754 0.245597 0.265648 0.032 Uiso 1 1 calc R U . . .
C84 C 0.69573(12) 0.33252(12) 0.30597(11) 0.0390(4) Uani 1 1 d . . . . .
H84A H 0.716957 0.306544 0.343337 0.059 Uiso 1 1 calc R U . . .
H84B H 0.724993 0.395389 0.329799 0.059 Uiso 1 1 calc R U . . .
H84C H 0.720494 0.310901 0.252999 0.059 Uiso 1 1 calc R U . . .
O2 O 0.63360(7) 0.16538(6) 0.63058(6) 0.0246(2) Uani 1 1 d D . . . .
O4 O 0.67458(7) 0.32539(6) 1.00003(6) 0.0261(2) Uani 1 1 d . . . . .
O5 O 0.21872(14) 0.14191(13) 0.79912(12) 0.0290(6) Uani 0.514(3) 1 d . . P A 1
O5B O 0.23234(15) 0.23000(13) 0.79209(13) 0.0304(6) Uani 0.486(3) 1 d D . P A 3
O7 O -0.02713(7) 0.15595(6) 0.24296(6) 0.0255(2) Uani 1 1 d . . . . .
O9 O 0.42638(7) 0.31060(6) 0.35669(5) 0.02193(19) Uani 1 1 d . . . . .
O10 O 0.11858(10) 0.38627(9) 0.62637(8) 0.0250(4) Uani 0.707(3) 1 d . . P D 1
O10B O 0.1301(3) 0.2991(2) 0.6346(2) 0.0277(10) Uani 0.293(3) 1 d . . P D 2
O11 O 0.0974(13) 0.3118(11) 0.7891(10) 0.054(5) Uani 0.086(4) 1 d D U P G 2
H11 H 0.103811 0.308149 0.740256 0.082 Uiso 0.086(4) 1 calc R U P G 2
C85 C 0.140(4) 0.387(3) 0.836(2) 0.064(5) Uani 0.086(4) 1 d D U P G 2
H85A H 0.123294 0.426793 0.811238 0.077 Uiso 0.086(4) 1 calc R U P G 2
H85B H 0.215732 0.397543 0.838772 0.077 Uiso 0.086(4) 1 calc R U P G 2
C86 C 0.112(3) 0.414(2) 0.9302(19) 0.053(6) Uani 0.086(4) 1 d D U P G 2
H86A H 0.038705 0.387875 0.929643 0.080 Uiso 0.086(4) 1 calc R U P G 2
H86B H 0.128703 0.477287 0.954465 0.080 Uiso 0.086(4) 1 calc R U P G 2
H86C H 0.152454 0.394240 0.962811 0.080 Uiso 0.086(4) 1 calc R U P G 2
O11B O 0.2362(16) 0.4028(13) 0.8476(14) 0.059(6) Uani 0.069(4) 1 d D U P H 3
H11B H 0.244420 0.357055 0.815238 0.088 Uiso 0.069(4) 1 calc DR U P H 3
C85B C 0.143(4) 0.392(4) 0.854(2) 0.062(5) Uani 0.069(4) 1 d D U P H 3
H85C H 0.104222 0.333380 0.815233 0.074 Uiso 0.069(4) 1 calc R U P H 3
H85D H 0.121110 0.433659 0.835069 0.074 Uiso 0.069(4) 1 calc R U P H 3
C86B C 0.107(4) 0.401(3) 0.944(3) 0.065(9) Uani 0.069(4) 1 d D U P H 3
H86D H 0.128324 0.360831 0.964241 0.097 Uiso 0.069(4) 1 calc R U P H 3
H86E H 0.031747 0.387727 0.939659 0.097 Uiso 0.069(4) 1 calc R U P H 3
H86F H 0.138704 0.460220 0.982020 0.097 Uiso 0.069(4) 1 calc R U P H 3

loop_
_atom_site_aniso_label
_atom_site_aniso_U_11
_atom_site_aniso_U_22
_atom_site_aniso_U_33
_atom_site_aniso_U_23
_atom_site_aniso_U_13
_atom_site_aniso_U_12
C1 0.0283(7) 0.0186(6) 0.0268(7) 0.0114(5) 0.0005(5) 0.0062(5)
C2 0.0296(7) 0.0220(6) 0.0243(6) 0.0110(5) -0.0012(5) 0.0069(5)
C3 0.0313(7) 0.0269(7) 0.0281(7) 0.0158(6) 0.0029(6) 0.0086(6)
C4 0.0271(7) 0.0210(6) 0.0343(8) 0.0144(6) -0.0019(6) 0.0039(5)
C5 0.0304(7) 0.0198(6) 0.0282(7) 0.0079(5) -0.0040(5) 0.0079(5)
C6 0.0309(7) 0.0221(6) 0.0242(6) 0.0103(5) 0.0017(5) 0.0121(5)
C7 0.0357(8) 0.0210(6) 0.0225(6) 0.0084(5) 0.0039(5) 0.0120(5)
C8 0.0233(6) 0.0215(6) 0.0157(6) 0.0064(5) 0.0018(5) 0.0059(5)
C9 0.0293(7) 0.0183(6) 0.0161(6) 0.0055(5) 0.0014(5) 0.0077(5)
C10 0.0271(7) 0.0170(6) 0.0212(6) 0.0080(5) 0.0011(5) 0.0026(5)
C11 0.0228(6) 0.0196(6) 0.0211(6) 0.0069(5) 0.0000(5) 0.0026(5)
C12 0.0244(6) 0.0176(6) 0.0202(6) 0.0069(5) 0.0012(5) 0.0053(5)
C13 0.0254(6) 0.0168(6) 0.0163(6) 0.0064(5) 0.0017(5) 0.0032(5)
C14 0.0275(7) 0.0197(6) 0.0222(6) 0.0094(5) 0.0059(5) 0.0042(5)
C15 0.0212(6) 0.0165(6) 0.0273(7) 0.0091(5) 0.0045(5) 0.0038(5)
C16 0.0209(6) 0.0168(6) 0.0259(6) 0.0098(5) 0.0053(5) 0.0010(5)
C17 0.0241(6) 0.0223(6) 0.0304(7) 0.0152(6) 0.0050(5) 0.0032(5)
C18 0.0309(7) 0.0217(7) 0.0397(8) 0.0173(6) 0.0098(6) 0.0102(5)
C19 0.0358(8) 0.0180(6) 0.0307(7) 0.0086(5) 0.0114(6) 0.0093(5)
C20 0.0269(7) 0.0174(6) 0.0249(6) 0.0074(5) 0.0045(5) 0.0033(5)
C21 0.0323(7) 0.0191(6) 0.0217(6) 0.0041(5) 0.0032(5) 0.0055(5)
C22 0.0267(7) 0.0227(6) 0.0157(6) 0.0045(5) 0.0034(5) 0.0059(5)
C23 0.0298(7) 0.0192(6) 0.0172(6) 0.0025(5) 0.0053(5) 0.0072(5)
C24 0.0301(7) 0.0251(7) 0.0224(6) 0.0062(5) 0.0057(5) 0.0113(5)
C25 0.0254(7) 0.0299(7) 0.0242(7) 0.0070(6) 0.0067(5) 0.0067(6)
C26 0.0301(7) 0.0249(7) 0.0260(7) 0.0092(6) 0.0063(5) 0.0027(5)
C27 0.0333(7) 0.0230(6) 0.0180(6) 0.0074(5) 0.0052(5) 0.0072(5)
C28 0.0399(8) 0.0248(7) 0.0235(7) 0.0112(6) 0.0001(6) 0.0069(6)
C29 0.0259(7) 0.0472(10) 0.0372(9) 0.0105(7) 0.0071(6) 0.0085(7)
C30 0.0201(6) 0.0262(7) 0.0366(8) 0.0130(6) 0.0014(5) 0.0008(5)
O1 0.0331(8) 0.0207(9) 0.0270(11) 0.0122(9) 0.0040(6) 0.0027(7)
C31 0.0316(9) 0.0272(9) 0.0358(10) 0.0094(8) 0.0030(7) 0.0003(7)
C32 0.0422(12) 0.0476(12) 0.0460(12) 0.0059(9) 0.0077(9) 0.0174(9)
C33 0.0392(14) 0.064(2) 0.069(2) -0.0015(15) 0.0052(13) 0.0128(13)
O1B 0.040(5) 0.029(5) 0.039(6) 0.006(4) 0.002(5) 0.010(4)
C31B 0.033(4) 0.031(4) 0.033(4) 0.007(3) 0.015(3) 0.012(3)
C32B 0.040(5) 0.046(5) 0.053(5) 0.007(4) 0.000(4) 0.016(4)
C33B 0.044(8) 0.065(10) 0.076(10) -0.016(9) -0.004(8) 0.002(8)
C34 0.0254(6) 0.0225(6) 0.0198(6) 0.0065(5) 0.0042(5) 0.0083(5)
C35 0.0226(6) 0.0223(6) 0.0240(6) 0.0069(5) 0.0036(5) 0.0076(5)
C36 0.0257(7) 0.0407(8) 0.0264(7) 0.0116(6) 0.0067(6) 0.0052(6)
O3 0.0271(18) 0.0206(17) 0.024(2) 0.0042(15) -0.0001(16) 0.0136(16)
C37 0.0228(11) 0.0318(12) 0.0269(12) 0.0074(10) -0.0003(9) 0.0067(9)
C38 0.0270(12) 0.0426(14) 0.0305(13) 0.0038(11) 0.0025(10) 0.0018(10)
C39 0.0259(16) 0.065(2) 0.035(2) -0.001(2) 0.0021(15) 0.0004(15)
O3B 0.020(3) 0.025(3) 0.023(4) 0.011(3) 0.008(3) 0.000(3)
C37B 0.027(2) 0.040(3) 0.024(3) 0.007(2) 0.002(2) 0.012(2)
C38B 0.035(3) 0.056(3) 0.040(3) -0.002(3) -0.002(2) -0.006(3)
C39B 0.033(4) 0.110(6) 0.062(7) 0.004(7) 0.005(5) -0.013(4)
O3C 0.024(4) 0.030(4) 0.027(5) 0.009(4) 0.001(4) 0.009(4)
C37C 0.024(3) 0.035(4) 0.030(4) 0.004(3) 0.002(3) 0.006(3)
C38C 0.029(4) 0.044(4) 0.036(4) 0.004(4) 0.001(4) 0.005(4)
C39C 0.047(7) 0.063(7) 0.057(7) 0.007(7) 0.001(6) 0.000(7)
C40 0.0381(9) 0.0360(8) 0.0227(7) 0.0035(6) -0.0033(6) 0.0063(7)
C41 0.0374(9) 0.0647(13) 0.0368(9) 0.0127(9) -0.0088(7) 0.0004(9)
C42 0.0499(12) 0.107(2) 0.0467(12) 0.0183(12) -0.0058(9) 0.0366(13)
C43 0.0217(6) 0.0176(6) 0.0296(7) 0.0112(5) 0.0029(5) 0.0063(5)
C44 0.0198(6) 0.0194(6) 0.0285(7) 0.0138(5) 0.0056(5) 0.0049(5)
C45 0.0255(7) 0.0186(6) 0.0335(7) 0.0125(6) 0.0063(5) 0.0047(5)
C46 0.0318(7) 0.0210(7) 0.0426(8) 0.0160(6) 0.0110(6) 0.0122(6)
C47 0.0227(7) 0.0266(7) 0.0436(8) 0.0196(6) 0.0084(6) 0.0112(5)
C48 0.0200(6) 0.0236(6) 0.0328(7) 0.0163(6) 0.0027(5) 0.0072(5)
C49 0.0175(6) 0.0267(7) 0.0366(8) 0.0152(6) -0.0002(5) 0.0055(5)
C50 0.0141(6) 0.0224(6) 0.0251(6) 0.0074(5) 0.0030(5) 0.0015(5)
C51 0.0131(5) 0.0223(6) 0.0311(7) 0.0117(5) 0.0029(5) 0.0038(5)
C52 0.0175(6) 0.0207(6) 0.0312(7) 0.0079(5) 0.0045(5) 0.0058(5)
C53 0.0184(6) 0.0253(7) 0.0274(7) 0.0090(5) 0.0059(5) 0.0056(5)
C54 0.0221(6) 0.0236(6) 0.0300(7) 0.0136(6) 0.0055(5) 0.0048(5)
C55 0.0185(6) 0.0184(6) 0.0322(7) 0.0087(5) 0.0050(5) 0.0017(5)
C56 0.0293(7) 0.0173(6) 0.0360(8) 0.0074(6) 0.0032(6) 0.0009(5)
C57 0.0322(7) 0.0168(6) 0.0225(6) 0.0069(5) 0.0063(5) 0.0095(5)
C58 0.0337(7) 0.0170(6) 0.0287(7) 0.0071(5) 0.0075(6) 0.0077(5)
C59 0.0469(9) 0.0182(7) 0.0391(8) 0.0137(6) 0.0174(7) 0.0117(6)
C60 0.0591(10) 0.0252(7) 0.0381(8) 0.0192(7) 0.0171(7) 0.0229(7)
C61 0.0479(9) 0.0270(7) 0.0279(7) 0.0107(6) 0.0068(6) 0.0234(7)
C62 0.0338(7) 0.0192(6) 0.0231(6) 0.0058(5) 0.0062(5) 0.0146(5)
C63 0.0266(7) 0.0243(7) 0.0252(7) 0.0071(5) 0.0006(5) 0.0137(5)
C64 0.0145(5) 0.0230(6) 0.0180(6) 0.0042(5) 0.0007(4) 0.0062(5)
C65 0.0188(6) 0.0217(6) 0.0207(6) 0.0053(5) -0.0009(5) 0.0088(5)
C66 0.0250(6) 0.0240(6) 0.0203(6) 0.0098(5) 0.0008(5) 0.0096(5)
C67 0.0197(6) 0.0250(6) 0.0190(6) 0.0071(5) 0.0015(5) 0.0086(5)
C68 0.0179(6) 0.0186(6) 0.0226(6) 0.0043(5) 0.0013(5) 0.0070(5)
C69 0.0143(5) 0.0195(6) 0.0223(6) 0.0073(5) 0.0003(4) 0.0032(4)
C70 0.0189(6) 0.0193(6) 0.0271(7) 0.0090(5) 0.0044(5) 0.0035(5)
C71 0.0271(7) 0.0315(7) 0.0204(6) 0.0073(5) 0.0040(5) 0.0112(6)
C72 0.0254(7) 0.0343(8) 0.0276(7) 0.0091(6) 0.0079(5) 0.0088(6)
O6 0.0212(7) 0.0174(7) 0.0250(10) 0.0092(7) 0.0048(8) 0.0070(6)
C73 0.0302(11) 0.0334(13) 0.0254(11) 0.0063(8) 0.0072(8) 0.0098(9)
C74 0.0385(12) 0.0584(16) 0.0276(11) 0.0093(10) 0.0031(9) 0.0026(11)
C75 0.0640(18) 0.105(2) 0.0282(12) 0.0110(13) 0.0089(11) 0.0024(16)
O6B 0.027(3) 0.020(3) 0.032(4) 0.020(3) 0.005(3) 0.006(2)
C73B 0.041(4) 0.036(4) 0.038(4) 0.019(3) 0.008(3) 0.006(3)
C74B 0.048(4) 0.050(4) 0.033(4) 0.018(3) 0.018(3) -0.003(3)
C75B 0.051(5) 0.053(5) 0.033(5) 0.010(4) 0.008(4) 0.008(4)
C76 0.0188(7) 0.0558(11) 0.0344(8) 0.0040(8) -0.0015(6) 0.0032(7)
C77 0.0307(9) 0.0801(14) 0.0322(9) 0.0038(9) -0.0057(7) 0.0076(9)
C78 0.0567(13) 0.0664(14) 0.0394(11) -0.0061(10) 0.0021(9) 0.0050(11)
O8 0.0274(10) 0.0222(12) 0.0213(10) 0.0113(9) 0.0017(9) 0.0060(9)
C79 0.0260(10) 0.0300(9) 0.0240(9) 0.0099(7) 0.0008(7) 0.0069(7)
C80 0.0269(10) 0.0345(10) 0.0332(10) 0.0108(8) 0.0020(8) 0.0113(8)
C81 0.0451(16) 0.058(2) 0.0315(16) 0.0130(14) 0.0107(12) 0.0188(17)
O8B 0.032(4) 0.030(4) 0.032(4) 0.013(3) 0.006(3) 0.006(4)
C79B 0.033(3) 0.051(3) 0.032(3) 0.016(3) 0.014(3) 0.024(3)
C80B 0.043(4) 0.054(4) 0.035(3) 0.016(3) 0.004(3) 0.016(3)
C81B 0.057(7) 0.052(7) 0.011(4) 0.004(5) 0.001(4) 0.019(6)
C82 0.0172(6) 0.0311(7) 0.0298(7) 0.0057(6) 0.0049(5) 0.0049(5)
C83 0.0285(7) 0.0272(7) 0.0308(7) 0.0141(6) 0.0113(6) 0.0143(6)
C84 0.0283(8) 0.0458(10) 0.0449(9) 0.0166(8) 0.0170(7) 0.0122(7)
O2 0.0246(5) 0.0303(5) 0.0206(5) 0.0098(4) 0.0047(4) 0.0098(4)
O4 0.0283(5) 0.0263(5) 0.0207(5) 0.0063(4) 0.0003(4) 0.0061(4)
O5 0.0241(10) 0.0302(11) 0.0315(11) 0.0143(9) 0.0049(8) 0.0022(8)
O5B 0.0225(11) 0.0287(12) 0.0380(13) 0.0086(9) 0.0060(9) 0.0084(8)
O7 0.0178(4) 0.0277(5) 0.0255(5) 0.0066(4) 0.0011(4) 0.0016(4)
O9 0.0165(4) 0.0272(5) 0.0212(4) 0.0064(4) 0.0036(3) 0.0077(4)
O10 0.0254(7) 0.0246(7) 0.0262(7) 0.0067(6) 0.0074(5) 0.0119(5)
O10B 0.0316(19) 0.0308(19) 0.0227(17) 0.0127(14) 0.0077(13) 0.0080(14)
O11 0.061(9) 0.058(9) 0.043(8) 0.017(7) 0.007(7) 0.017(7)
C85 0.068(8) 0.058(8) 0.064(10) 0.027(8) -0.014(9) 0.009(7)
C86 0.058(10) 0.061(11) 0.055(11) 0.044(8) -0.015(9) 0.011(9)
O11B 0.058(10) 0.045(9) 0.070(11) 0.019(8) -0.005(9) 0.015(8)
C85B 0.066(8) 0.056(8) 0.062(10) 0.028(9) -0.013(9) 0.011(7)
C86B 0.068(11) 0.064(13) 0.058(13) 0.030(12) -0.015(11) 0.004(11)

loop_
_atom_type_symbol
_atom_type_description
_atom_type_scat_dispersion_real
_atom_type_scat_dispersion_imag
_atom_type_scat_source
C C 0.0033 0.0016 'International Tables Vol C Tables 4.2.6.8 and 6.1.1.4'
H H 0.0000 0.0000 'International Tables Vol C Tables 4.2.6.8 and 6.1.1.4'
O O 0.0106 0.0060 'International Tables Vol C Tables 4.2.6.8 and 6.1.1.4'

loop_
_geom_angle_atom_site_label_1
_geom_angle_atom_site_label_2
_geom_angle_atom_site_label_3
_geom_angle
_geom_angle_site_symmetry_1
_geom_angle_site_symmetry_3
_geom_angle_publ_flag
O1 C1 C6 119.0(2) . . ?
O1B C1 C6 113.2(16) . . ?
O1 C1 C2 118.8(2) . . ?
O1B C1 C2 125.1(16) . . ?
C6 C1 C2 121.57(12) . . ?
C3 C2 C1 117.98(13) . . ?
C3 C2 C28 121.72(13) . . ?
C1 C2 C28 119.86(12) . . ?
C4 C3 C2 121.06(13) . . ?
C4 C3 H3 119.5 . . ?
C2 C3 H3 119.5 . . ?
C3 C4 C5 119.58(13) . . ?
C3 C4 H4 120.2 . . ?
C5 C4 H4 120.2 . . ?
C4 C5 C6 121.08(13) . . ?
C4 C5 H5 119.5 . . ?
C6 C5 H5 119.5 . . ?
C5 C6 C1 118.13(12) . . ?
C5 C6 C7 122.04(12) . . ?
C1 C6 C7 119.19(12) . . ?
C6 C7 C9 108.69(11) . . ?
C6 C7 H7A 110.0 . . ?
C9 C7 H7A 110.0 . . ?
C6 C7 H7B 110.0 . . ?
C9 C7 H7B 110.0 . . ?
H7A C7 H7B 108.3 . . ?
O2 C8 C9 119.48(11) . . ?
O2 C8 C13 118.78(11) . . ?
C9 C8 C13 121.61(12) . . ?
C10 C9 C8 118.12(12) . . ?
C10 C9 C7 120.08(12) . . ?
C8 C9 C7 121.56(12) . . ?
C11 C10 C9 121.69(12) . . ?
C11 C10 H10 119.2 . . ?
C9 C10 H10 119.2 . . ?
C12 C11 C10 118.59(12) . . ?
C12 C11 C30 120.06(12) . . ?
C10 C11 C30 121.34(12) . . ?
C13 C12 C11 121.69(12) . . ?
C13 C12 H12 119.2 . . ?
C11 C12 H12 119.2 . . ?
C12 C13 C8 118.26(11) . . ?
C12 C13 C14 119.45(11) . . ?
C8 C13 C14 122.14(12) . . ?
C16 C14 C13 109.30(10) . . ?
C16 C14 H14A 109.8 . . ?
C13 C14 H14A 109.8 . . ?
C16 C14 H14B 109.8 . . ?
C13 C14 H14B 109.8 . . ?
H14A C14 H14B 108.3 . . ?
O3B C15 C20 118.8(9) . . ?
O3C C15 C20 126.5(17) . . ?
O3 C15 C20 118.0(5) . . ?
O3B C15 C16 118.6(10) . . ?
O3C C15 C16 111.5(17) . . ?
O3 C15 C16 119.9(5) . . ?
C20 C15 C16 121.67(12) . . ?
C17 C16 C15 118.09(12) . . ?
C17 C16 C14 122.38(12) . . ?
C15 C16 C14 118.86(12) . . ?
C18 C17 C16 120.81(13) . . ?
C18 C17 H17 119.6 . . ?
C16 C17 H17 119.6 . . ?
C17 C18 C19 120.16(13) . . ?
C17 C18 H18 119.9 . . ?
C19 C18 H18 119.9 . . ?
C18 C19 C20 120.41(13) . . ?
C18 C19 H19 119.8 . . ?
C20 C19 H19 119.8 . . ?
C15 C20 C19 118.22(12) . . ?
C15 C20 C21 118.88(12) . . ?
C19 C20 C21 121.89(12) . . ?
C20 C21 C23 108.65(11) . . ?
C20 C21 H21A 110.0 . . ?
C23 C21 H21A 110.0 . . ?
C20 C21 H21B 110.0 . . ?
C23 C21 H21B 110.0 . . ?
H21A C21 H21B 108.3 . . ?
O4 C22 C23 119.23(12) . . ?
O4 C22 C27 119.19(12) . . ?
C23 C22 C27 121.50(13) . . ?
C24 C23 C22 118.06(12) . . ?
C24 C23 C21 120.37(12) . . ?
C22 C23 C21 121.45(12) . . ?
C25 C24 C23 121.84(13) . . ?
C25 C24 H24 119.1 . . ?
C23 C24 H24 119.1 . . ?
C26 C25 C24 118.43(13) . . ?
C26 C25 C29 120.88(13) . . ?
C24 C25 C29 120.69(14) . . ?
C25 C26 C27 121.80(13) . . ?
C25 C26 H26 119.1 . . ?
C27 C26 H26 119.1 . . ?
C26 C27 C22 118.30(13) . . ?
C26 C27 C28 119.86(12) . . ?
C22 C27 C28 121.68(13) . . ?
C2 C28 C27 109.66(11) . . ?
C2 C28 H28A 109.7 . . ?
C27 C28 H28A 109.7 . . ?
C2 C28 H28B 109.7 . . ?
C27 C28 H28B 109.7 . . ?
H28A C28 H28B 108.2 . . ?
O5B C29 C25 116.12(15) . . ?
C25 C29 O5 112.73(14) . . ?
C25 C29 H29A 109.0 . . ?
O5 C29 H29A 109.0 . . ?
C25 C29 H29B 109.0 . . ?
O5 C29 H29B 109.0 . . ?
H29A C29 H29B 107.8 . . ?
O5B C29 H29C 108.3 . . ?
C25 C29 H29C 108.3 . . ?
O5B C29 H29D 108.3 . . ?
C25 C29 H29D 108.3 . . ?
H29C C29 H29D 107.4 . . ?
O5 C30 C11 116.89(14) . . ?
O5B C30 C11 113.92(13) . . ?
O5 C30 H30A 108.1 . . ?
C11 C30 H30A 108.1 . . ?
O5 C30 H30B 108.1 . . ?
C11 C30 H30B 108.1 . . ?
H30A C30 H30B 107.3 . . ?
O5B C30 H30C 108.8 . . ?
C11 C30 H30C 108.8 . . ?
O5B C30 H30D 108.8 . . ?
C11 C30 H30D 108.8 . . ?
H30C C30 H30D 107.7 . . ?
C1 O1 C31 115.6(2) . . ?
O1 C31 C32 112.7(2) . . ?
O1 C31 H31A 109.0 . . ?
C32 C31 H31A 109.0 . . ?
O1 C31 H31B 109.0 . . ?
C32 C31 H31B 109.0 . . ?
H31A C31 H31B 107.8 . . ?
C31 C32 C33 111.2(2) . . ?
C31 C32 H32A 109.4 . . ?
C33 C32 H32A 109.4 . . ?
C31 C32 H32B 109.4 . . ?
C33 C32 H32B 109.4 . . ?
H32A C32 H32B 108.0 . . ?
C32 C33 H33A 109.5 . . ?
C32 C33 H33B 109.5 . . ?
H33A C33 H33B 109.5 . . ?
C32 C33 H33C 109.5 . . ?
H33A C33 H33C 109.5 . . ?
H33B C33 H33C 109.5 . . ?
C1 O1B C31B 125.0(17) . . ?
O1B C31B C32B 117.3(17) . . ?
O1B C31B H31C 108.0 . . ?
C32B C31B H31C 108.0 . . ?
O1B C31B H31D 108.0 . . ?
C32B C31B H31D 108.0 . . ?
H31C C31B H31D 107.2 . . ?
C31B C32B C33B 115.6(14) . . ?
C31B C32B H32C 108.4 . . ?
C33B C32B H32C 108.4 . . ?
C31B C32B H32D 108.4 . . ?
C33B C32B H32D 108.4 . . ?
H32C C32B H32D 107.4 . . ?
C32B C33B H33D 109.5 . . ?
C32B C33B H33E 109.5 . . ?
H33D C33B H33E 109.5 . . ?
C32B C33B H33F 109.5 . . ?
H33D C33B H33F 109.5 . . ?
H33E C33B H33F 109.5 . . ?
O2 C34 C35 109.36(10) . . ?
O2 C34 H34A 109.8 . . ?
C35 C34 H34A 109.8 . . ?
O2 C34 H34B 109.8 . . ?
C35 C34 H34B 109.8 . . ?
H34A C34 H34B 108.3 . . ?
C34 C35 C36 110.50(11) . . ?
C34 C35 H35A 109.5 . . ?
C36 C35 H35A 109.5 . . ?
C34 C35 H35B 109.5 . . ?
C36 C35 H35B 109.5 . . ?
H35A C35 H35B 108.1 . . ?
C35 C36 H36A 109.5 . . ?
C35 C36 H36B 109.5 . . ?
H36A C36 H36B 109.5 . . ?
C35 C36 H36C 109.5 . . ?
H36A C36 H36C 109.5 . . ?
H36B C36 H36C 109.5 . . ?
C15 O3 C37 116.1(5) . . ?
O3 C37 C38 112.4(5) . . ?
O3 C37 H37A 109.1 . . ?
C38 C37 H37A 109.1 . . ?
O3 C37 H37B 109.1 . . ?
C38 C37 H37B 109.1 . . ?
H37A C37 H37B 107.9 . . ?
C37 C38 C39 111.1(3) . . ?
C37 C38 H38A 109.4 . . ?
C39 C38 H38A 109.4 . . ?
C37 C38 H38B 109.4 . . ?
C39 C38 H38B 109.4 . . ?
H38A C38 H38B 108.0 . . ?
C38 C39 H39A 109.5 . . ?
C38 C39 H39B 109.5 . . ?
H39A C39 H39B 109.5 . . ?
C38 C39 H39C 109.5 . . ?
H39A C39 H39C 109.5 . . ?
H39B C39 H39C 109.5 . . ?
C15 O3B C37B 111.4(10) . . ?
O3B C37B C38B 110.9(10) . . ?
O3B C37B H37C 109.4 . . ?
C38B C37B H37C 109.4 . . ?
O3B C37B H37D 109.4 . . ?
C38B C37B H37D 109.4 . . ?
H37C C37B H37D 108.0 . . ?
C37B C38B C39B 111.7(7) . . ?
C37B C38B H38C 109.3 . . ?
C39B C38B H38C 109.3 . . ?
C37B C38B H38D 109.3 . . ?
C39B C38B H38D 109.3 . . ?
H38C C38B H38D 107.9 . . ?
C38B C39B H39D 109.5 . . ?
C38B C39B H39E 109.5 . . ?
H39D C39B H39E 109.5 . . ?
C38B C39B H39F 109.5 . . ?
H39D C39B H39F 109.5 . . ?
H39E C39B H39F 109.5 . . ?
C15 O3C C37C 121(3) . . ?
O3C C37C C38C 113.5(19) . . ?
O3C C37C H37E 108.9 . . ?
C38C C37C H37E 108.9 . . ?
O3C C37C H37F 108.9 . . ?
C38C C37C H37F 108.9 . . ?
H37E C37C H37F 107.7 . . ?
C37C C38C C39C 112.2(17) . . ?
C37C C38C H38E 109.2 . . ?
C39C C38C H38E 109.2 . . ?
C37C C38C H38F 109.2 . . ?
C39C C38C H38F 109.2 . . ?
H38E C38C H38F 107.9 . . ?
C38C C39C H39G 109.5 . . ?
C38C C39C H39H 109.5 . . ?
H39G C39C H39H 109.5 . . ?
C38C C39C H39I 109.5 . . ?
H39G C39C H39I 109.5 . . ?
H39H C39C H39I 109.5 . . ?
O4 C40 C41 108.54(13) . . ?
O4 C40 H40A 110.0 . . ?
C41 C40 H40A 110.0 . . ?
O4 C40 H40B 110.0 . . ?
C41 C40 H40B 110.0 . . ?
H40A C40 H40B 108.4 . . ?
C40 C41 C42 113.44(17) . . ?
C40 C41 H41A 108.9 . . ?
C42 C41 H41A 108.9 . . ?
C40 C41 H41B 108.9 . . ?
C42 C41 H41B 108.9 . . ?
H41A C41 H41B 107.7 . . ?
C41 C42 H42A 109.5 . . ?
C41 C42 H42B 109.5 . . ?
H42A C42 H42B 109.5 . . ?
C41 C42 H42C 109.5 . . ?
H42A C42 H42C 109.5 . . ?
H42B C42 H42C 109.5 . . ?
O6 C43 C48 118.36(16) . . ?
O6 C43 C44 119.17(16) . . ?
C48 C43 C44 121.64(12) . . ?
C48 C43 O6B 119.6(6) . . ?
C44 C43 O6B 118.1(6) . . ?
C45 C44 C43 117.86(12) . . ?
C45 C44 C70 122.27(12) . . ?
C43 C44 C70 118.94(11) . . ?
C46 C45 C44 121.09(13) . . ?
C46 C45 H45 119.5 . . ?
C44 C45 H45 119.5 . . ?
C45 C46 C47 119.76(13) . . ?
C45 C46 H46 120.1 . . ?
C47 C46 H46 120.1 . . ?
C48 C47 C46 120.70(13) . . ?
C48 C47 H47 119.7 . . ?
C46 C47 H47 119.7 . . ?
C47 C48 C43 118.37(12) . . ?
C47 C48 C49 122.27(12) . . ?
C43 C48 C49 118.67(12) . . ?
C48 C49 C51 109.42(11) . . ?
C48 C49 H49A 109.8 . . ?
C51 C49 H49A 109.8 . . ?
C48 C49 H49B 109.8 . . ?
C51 C49 H49B 109.8 . . ?
H49A C49 H49B 108.2 . . ?
O7 C50 C55 119.15(12) . . ?
O7 C50 C51 119.28(12) . . ?
C55 C50 C51 121.43(12) . . ?
C52 C51 C50 118.26(12) . . ?
C52 C51 C49 120.08(12) . . ?
C50 C51 C49 121.57(12) . . ?
C53 C52 C51 121.81(13) . . ?
C53 C52 H52 119.1 . . ?
C51 C52 H52 119.1 . . ?
C52 C53 C54 118.43(13) . . ?
C52 C53 C72 120.86(13) . . ?
C54 C53 C72 120.69(13) . . ?
C53 C54 C55 121.79(12) . . ?
C53 C54 H54 119.1 . . ?
C55 C54 H54 119.1 . . ?
C54 C55 C50 118.18(12) . . ?
C54 C55 C56 119.74(12) . . ?
C50 C55 C56 121.91(13) . . ?
C58 C56 C55 108.73(11) . . ?
C58 C56 H56A 109.9 . . ?
C55 C56 H56A 109.9 . . ?
C58 C56 H56B 109.9 . . ?
C55 C56 H56B 109.9 . . ?
H56A C56 H56B 108.3 . . ?
O8B C57 C62 117.7(13) . . ?
O8 C57 C62 118.2(3) . . ?
O8B C57 C58 120.4(13) . . ?
O8 C57 C58 119.1(3) . . ?
C62 C57 C58 121.83(12) . . ?
C59 C58 C57 117.89(14) . . ?
C59 C58 C56 121.73(13) . . ?
C57 C58 C56 119.38(12) . . ?
C60 C59 C58 120.92(14) . . ?
C60 C59 H59 119.5 . . ?
C58 C59 H59 119.5 . . ?
C59 C60 C61 120.09(14) . . ?
C59 C60 H60 120.0 . . ?
C61 C60 H60 120.0 . . ?
C60 C61 C62 120.39(14) . . ?
C60 C61 H61 119.8 . . ?
C62 C61 H61 119.8 . . ?
C57 C62 C61 118.50(13) . . ?
C57 C62 C63 118.56(12) . . ?
C61 C62 C63 122.27(13) . . ?
C62 C63 C65 109.80(11) . . ?
C62 C63 H63A 109.7 . . ?
C65 C63 H63A 109.7 . . ?
C62 C63 H63B 109.7 . . ?
C65 C63 H63B 109.7 . . ?
H63A C63 H63B 108.2 . . ?
O9 C64 C65 119.20(11) . . ?
O9 C64 C69 119.06(11) . . ?
C65 C64 C69 121.58(11) . . ?
C66 C65 C64 118.19(11) . . ?
C66 C65 C63 119.76(12) . . ?
C64 C65 C63 121.92(12) . . ?
C67 C66 C65 121.69(12) . . ?
C67 C66 H66 119.2 . . ?
C65 C66 H66 119.2 . . ?
C68 C67 C66 118.53(12) . . ?
C68 C67 C71 120.42(12) . . ?
C66 C67 C71 121.04(12) . . ?
C67 C68 C69 121.75(12) . . ?
C67 C68 H68 119.1 . . ?
C69 C68 H68 119.1 . . ?
C68 C69 C64 118.23(11) . . ?
C68 C69 C70 120.10(11) . . ?
C64 C69 C70 121.52(11) . . ?
C44 C70 C69 108.81(10) . . ?
C44 C70 H70A 109.9 . . ?
C69 C70 H70A 109.9 . . ?
C44 C70 H70B 109.9 . . ?
C69 C70 H70B 109.9 . . ?
H70A C70 H70B 108.3 . . ?
O10 C71 C67 114.78(11) . . ?
O10B C71 C67 112.31(16) . . ?
O10 C71 H71A 108.6 . . ?
C67 C71 H71A 108.6 . . ?
O10 C71 H71B 108.6 . . ?
C67 C71 H71B 108.6 . . ?
H71A C71 H71B 107.5 . . ?
O10B C71 H71C 109.1 . . ?
C67 C71 H71C 109.1 . . ?
O10B C71 H71D 109.1 . . ?
C67 C71 H71D 109.1 . . ?
H71C C71 H71D 107.9 . . ?
O10 C72 C53 114.14(12) . . ?
O10B C72 C53 115.59(16) . . ?
O10 C72 H72A 108.7 . . ?
C53 C72 H72A 108.7 . . ?
O10 C72 H72B 108.7 . . ?
C53 C72 H72B 108.7 . . ?
H72A C72 H72B 107.6 . . ?
O10B C72 H72C 108.4 . . ?
C53 C72 H72C 108.4 . . ?
O10B C72 H72D 108.4 . . ?
C53 C72 H72D 108.4 . . ?
H72C C72 H72D 107.4 . . ?
C43 O6 C73 111.70(18) . . ?
O6 C73 C74 110.7(2) . . ?
O6 C73 H73A 109.5 . . ?
C74 C73 H73A 109.5 . . ?
O6 C73 H73B 109.5 . . ?
C74 C73 H73B 109.5 . . ?
H73A C73 H73B 108.1 . . ?
C73 C74 C75 110.8(2) . . ?
C73 C74 H74A 109.5 . . ?
C75 C74 H74A 109.5 . . ?
C73 C74 H74B 109.5 . . ?
C75 C74 H74B 109.5 . . ?
H74A C74 H74B 108.1 . . ?
C74 C75 H75A 109.5 . . ?
C74 C75 H75B 109.5 . . ?
H75A C75 H75B 109.5 . . ?
C74 C75 H75C 109.5 . . ?
H75A C75 H75C 109.5 . . ?
H75B C75 H75C 109.5 . . ?
C43 O6B C73B 121.9(8) . . ?
O6B C73B C74B 113.5(10) . . ?
O6B C73B H73C 108.9 . . ?
C74B C73B H73C 108.9 . . ?
O6B C73B H73D 108.9 . . ?
C74B C73B H73D 108.9 . . ?
H73C C73B H73D 107.7 . . ?
C73B C74B C75B 112.7(9) . . ?
C73B C74B H74C 109.1 . . ?
C75B C74B H74C 109.1 . . ?
C73B C74B H74D 109.1 . . ?
C75B C74B H74D 109.1 . . ?
H74C C74B H74D 107.8 . . ?
C74B C75B H75D 109.5 . . ?
C74B C75B H75E 109.5 . . ?
H75D C75B H75E 109.5 . . ?
C74B C75B H75F 109.5 . . ?
H75D C75B H75F 109.5 . . ?
H75E C75B H75F 109.5 . . ?
O7 C76 C77 108.09(13) . . ?
O7 C76 H76A 110.1 . . ?
C77 C76 H76A 110.1 . . ?
O7 C76 H76B 110.1 . . ?
C77 C76 H76B 110.1 . . ?
H76A C76 H76B 108.4 . . ?
C78 C77 C76 113.16(17) . . ?
C78 C77 H77A 108.9 . . ?
C76 C77 H77A 108.9 . . ?
C78 C77 H77B 108.9 . . ?
C76 C77 H77B 108.9 . . ?
H77A C77 H77B 107.8 . . ?
C77 C78 H78A 109.5 . . ?
C77 C78 H78B 109.5 . . ?
H78A C78 H78B 109.5 . . ?
C77 C78 H78C 109.5 . . ?
H78A C78 H78C 109.5 . . ?
H78B C78 H78C 109.5 . . ?
C57 O8 C79 116.7(3) . . ?
O8 C79 C80 111.4(3) . . ?
O8 C79 H79A 109.4 . . ?
C80 C79 H79A 109.4 . . ?
O8 C79 H79B 109.4 . . ?
C80 C79 H79B 109.4 . . ?
H79A C79 H79B 108.0 . . ?
C79 C80 C81 111.3(3) . . ?
C79 C80 H80A 109.4 . . ?
C81 C80 H80A 109.4 . . ?
C79 C80 H80B 109.4 . . ?
C81 C80 H80B 109.4 . . ?
H80A C80 H80B 108.0 . . ?
C80 C81 H81A 109.5 . . ?
C80 C81 H81B 109.5 . . ?
H81A C81 H81B 109.5 . . ?
C80 C81 H81C 109.5 . . ?
H81A C81 H81C 109.5 . . ?
H81B C81 H81C 109.5 . . ?
C57 O8B C79B 113.7(11) . . ?
O8B C79B C80B 110.8(8) . . ?
O8B C79B H79C 109.5 . . ?
C80B C79B H79C 109.5 . . ?
O8B C79B H79D 109.5 . . ?
C80B C79B H79D 109.5 . . ?
H79C C79B H79D 108.1 . . ?
C79B C80B C81B 114.5(9) . . ?
C79B C80B H80C 108.6 . . ?
C81B C80B H80C 108.6 . . ?
C79B C80B H80D 108.6 . . ?
C81B C80B H80D 108.6 . . ?
H80C C80B H80D 107.6 . . ?
C80B C81B H81D 109.5 . . ?
C80B C81B H81E 109.5 . . ?
H81D C81B H81E 109.5 . . ?
C80B C81B H81F 109.5 . . ?
H81D C81B H81F 109.5 . . ?
H81E C81B H81F 109.5 . . ?
O9 C82 C83 108.60(11) . . ?
O9 C82 H82A 110.0 . . ?
C83 C82 H82A 110.0 . . ?
O9 C82 H82B 110.0 . . ?
C83 C82 H82B 110.0 . . ?
H82A C82 H82B 108.4 . . ?
C82 C83 C84 111.83(12) . . ?
C82 C83 H83A 109.3 . . ?
C84 C83 H83A 109.3 . . ?
C82 C83 H83B 109.3 . . ?
C84 C83 H83B 109.3 . . ?
H83A C83 H83B 107.9 . . ?
C83 C84 H84A 109.5 . . ?
C83 C84 H84B 109.5 . . ?
H84A C84 H84B 109.5 . . ?
C83 C84 H84C 109.5 . . ?
H84A C84 H84C 109.5 . . ?
H84B C84 H84C 109.5 . . ?
C8 O2 C34 113.56(10) . . ?
C22 O4 C40 112.80(11) . . ?
C30 O5 C29 112.24(15) . . ?
C29 O5B C30 112.58(17) . . ?
C50 O7 C76 113.26(10) . . ?
C64 O9 C82 113.41(10) . . ?
C71 O10 C72 111.81(12) . . ?
C71 O10B C72 107.6(2) . . ?
C85 O11 H11 109.5 . . ?
O11 C85 C86 117(4) . . ?
O11 C85 H85A 108.0 . . ?
C86 C85 H85A 108.0 . . ?
O11 C85 H85B 108.0 . . ?
C86 C85 H85B 108.0 . . ?
H85A C85 H85B 107.3 . . ?
C85 C86 H86A 109.5 . . ?
C85 C86 H86B 109.5 . . ?
H86A C86 H86B 109.5 . . ?
C85 C86 H86C 109.5 . . ?
H86A C86 H86C 109.5 . . ?
H86B C86 H86C 109.5 . . ?
C85B O11B H11B 109.5 . . ?
O11B C85B C86B 118(4) . . ?
O11B C85B H85C 107.9 . . ?
C86B C85B H85C 107.9 . . ?
O11B C85B H85D 107.9 . . ?
C86B C85B H85D 107.9 . . ?
H85C C85B H85D 107.2 . . ?
C85B C86B H86D 109.5 . . ?
C85B C86B H86E 109.5 . . ?
H86D C86B H86E 109.5 . . ?
C85B C86B H86F 109.5 . . ?
H86D C86B H86F 109.5 . . ?
H86E C86B H86F 109.5 . . ?

loop_
_geom_bond_atom_site_label_1
_geom_bond_atom_site_label_2
_geom_bond_distance
_geom_bond_site_symmetry_2
_geom_bond_publ_flag
C1 O1 1.378(2) . ?
C1 O1B 1.386(15) . ?
C1 C6 1.3955(19) . ?
C1 C2 1.4012(19) . ?
C2 C3 1.3941(19) . ?
C2 C28 1.514(2) . ?
C3 C4 1.386(2) . ?
C3 H3 0.9500 . ?
C4 C5 1.387(2) . ?
C4 H4 0.9500 . ?
C5 C6 1.3920(19) . ?
C5 H5 0.9500 . ?
C6 C7 1.5133(19) . ?
C7 C9 1.5263(18) . ?
C7 H7A 0.9900 . ?
C7 H7B 0.9900 . ?
C8 O2 1.3870(16) . ?
C8 C9 1.3961(18) . ?
C8 C13 1.3985(18) . ?
C9 C10 1.3927(19) . ?
C10 C11 1.3912(18) . ?
C10 H10 0.9500 . ?
C11 C12 1.3898(18) . ?
C11 C30 1.5069(19) . ?
C12 C13 1.3892(18) . ?
C12 H12 0.9500 . ?
C13 C14 1.5241(17) . ?
C14 C16 1.5102(18) . ?
C14 H14A 0.9900 . ?
C14 H14B 0.9900 . ?
C15 O3B 1.366(11) . ?
C15 O3C 1.384(15) . ?
C15 O3 1.391(5) . ?
C15 C20 1.3943(19) . ?
C15 C16 1.3968(19) . ?
C16 C17 1.3941(18) . ?
C17 C18 1.381(2) . ?
C17 H17 0.9500 . ?
C18 C19 1.389(2) . ?
C18 H18 0.9500 . ?
C19 C20 1.3956(19) . ?
C19 H19 0.9500 . ?
C20 C21 1.5122(19) . ?
C21 C23 1.5318(18) . ?
C21 H21A 0.9900 . ?
C21 H21B 0.9900 . ?
C22 O4 1.3896(16) . ?
C22 C23 1.3963(19) . ?
C22 C27 1.3967(19) . ?
C23 C24 1.3923(19) . ?
C24 C25 1.391(2) . ?
C24 H24 0.9500 . ?
C25 C26 1.386(2) . ?
C25 C29 1.509(2) . ?
C26 C27 1.390(2) . ?
C26 H26 0.9500 . ?
C27 C28 1.525(2) . ?
C28 H28A 0.9900 . ?
C28 H28B 0.9900 . ?
C29 O5B 1.412(3) . ?
C29 O5 1.526(3) . ?
C29 H29A 0.9900 . ?
C29 H29B 0.9900 . ?
C29 H29C 0.9900 . ?
C29 H29D 0.9900 . ?
C30 O5 1.357(2) . ?
C30 O5B 1.468(3) . ?
C30 H30A 0.9900 . ?
C30 H30B 0.9900 . ?
C30 H30C 0.9900 . ?
C30 H30D 0.9900 . ?
O1 C31 1.431(3) . ?
C31 C32 1.502(3) . ?
C31 H31A 0.9900 . ?
C31 H31B 0.9900 . ?
C32 C33 1.528(4) . ?
C32 H32A 0.9900 . ?
C32 H32B 0.9900 . ?
C33 H33A 0.9800 . ?
C33 H33B 0.9800 . ?
C33 H33C 0.9800 . ?
O1B C31B 1.423(14) . ?
C31B C32B 1.485(12) . ?
C31B H31C 0.9900 . ?
C31B H31D 0.9900 . ?
C32B C33B 1.508(14) . ?
C32B H32C 0.9900 . ?
C32B H32D 0.9900 . ?
C33B H33D 0.9800 . ?
C33B H33E 0.9800 . ?
C33B H33F 0.9800 . ?
C34 O2 1.4325(15) . ?
C34 C35 1.5061(18) . ?
C34 H34A 0.9900 . ?
C34 H34B 0.9900 . ?
C35 C36 1.5197(19) . ?
C35 H35A 0.9900 . ?
C35 H35B 0.9900 . ?
C36 H36A 0.9800 . ?
C36 H36B 0.9800 . ?
C36 H36C 0.9800 . ?
O3 C37 1.433(7) . ?
C37 C38 1.499(3) . ?
C37 H37A 0.9900 . ?
C37 H37B 0.9900 . ?
C38 C39 1.522(5) . ?
C38 H38A 0.9900 . ?
C38 H38B 0.9900 . ?
C39 H39A 0.9800 . ?
C39 H39B 0.9800 . ?
C39 H39C 0.9800 . ?
O3B C37B 1.447(11) . ?
C37B C38B 1.489(7) . ?
C37B H37C 0.9900 . ?
C37B H37D 0.9900 . ?
C38B C39B 1.533(11) . ?
C38B H38C 0.9900 . ?
C38B H38D 0.9900 . ?
C39B H39D 0.9800 . ?
C39B H39E 0.9800 . ?
C39B H39F 0.9800 . ?
O3C C37C 1.437(15) . ?
C37C C38C 1.497(14) . ?
C37C H37E 0.9900 . ?
C37C H37F 0.9900 . ?
C38C C39C 1.518(14) . ?
C38C H38E 0.9900 . ?
C38C H38F 0.9900 . ?
C39C H39G 0.9800 . ?
C39C H39H 0.9800 . ?
C39C H39I 0.9800 . ?
C40 O4 1.4366(17) . ?
C40 C41 1.503(2) . ?
C40 H40A 0.9900 . ?
C40 H40B 0.9900 . ?
C41 C42 1.513(3) . ?
C41 H41A 0.9900 . ?
C41 H41B 0.9900 . ?
C42 H42A 0.9800 . ?
C42 H42B 0.9800 . ?
C42 H42C 0.9800 . ?
C43 O6 1.372(3) . ?
C43 C48 1.3990(18) . ?
C43 C44 1.4004(18) . ?
C43 O6B 1.449(10) . ?
C44 C45 1.3919(19) . ?
C44 C70 1.5114(18) . ?
C45 C46 1.389(2) . ?
C45 H45 0.9500 . ?
C46 C47 1.391(2) . ?
C46 H46 0.9500 . ?
C47 C48 1.3895(19) . ?
C47 H47 0.9500 . ?
C48 C49 1.5141(19) . ?
C49 C51 1.5224(18) . ?
C49 H49A 0.9900 . ?
C49 H49B 0.9900 . ?
C50 O7 1.3894(16) . ?
C50 C55 1.3959(19) . ?
C50 C51 1.3992(18) . ?
C51 C52 1.3899(19) . ?
C52 C53 1.3887(19) . ?
C52 H52 0.9500 . ?
C53 C54 1.3905(19) . ?
C53 C72 1.513(2) . ?
C54 C55 1.393(2) . ?
C54 H54 0.9500 . ?
C55 C56 1.5235(19) . ?
C56 C58 1.515(2) . ?
C56 H56A 0.9900 . ?
C56 H56B 0.9900 . ?
C57 O8B 1.373(13) . ?
C57 O8 1.384(3) . ?
C57 C62 1.3922(19) . ?
C57 C58 1.3990(19) . ?
C58 C59 1.395(2) . ?
C59 C60 1.386(2) . ?
C59 H59 0.9500 . ?
C60 C61 1.388(2) . ?
C60 H60 0.9500 . ?
C61 C62 1.3962(19) . ?
C61 H61 0.9500 . ?
C62 C63 1.511(2) . ?
C63 C65 1.5240(18) . ?
C63 H63A 0.9900 . ?
C63 H63B 0.9900 . ?
C64 O9 1.3926(15) . ?
C64 C65 1.3962(18) . ?
C64 C69 1.3981(18) . ?
C65 C66 1.3942(18) . ?
C66 C67 1.3910(18) . ?
C66 H66 0.9500 . ?
C67 C68 1.3906(18) . ?
C67 C71 1.5110(18) . ?
C68 C69 1.3915(18) . ?
C68 H68 0.9500 . ?
C69 C70 1.5238(17) . ?
C70 H70A 0.9900 . ?
C70 H70B 0.9900 . ?
C71 O10 1.4403(19) . ?
C71 O10B 1.479(4) . ?
C71 H71A 0.9900 . ?
C71 H71B 0.9900 . ?
C71 H71C 0.9900 . ?
C71 H71D 0.9900 . ?
C72 O10 1.448(2) . ?
C72 O10B 1.484(4) . ?
C72 H72A 0.9900 . ?
C72 H72B 0.9900 . ?
C72 H72C 0.9900 . ?
C72 H72D 0.9900 . ?
O6 C73 1.449(3) . ?
C73 C74 1.517(3) . ?
C73 H73A 0.9900 . ?
C73 H73B 0.9900 . ?
C74 C75 1.528(3) . ?
C74 H74A 0.9900 . ?
C74 H74B 0.9900 . ?
C75 H75A 0.9800 . ?
C75 H75B 0.9800 . ?
C75 H75C 0.9800 . ?
O6B C73B 1.487(10) . ?
C73B C74B 1.502(11) . ?
C73B H73C 0.9900 . ?
C73B H73D 0.9900 . ?
C74B C75B 1.515(11) . ?
C74B H74C 0.9900 . ?
C74B H74D 0.9900 . ?
C75B H75D 0.9800 . ?
C75B H75E 0.9800 . ?
C75B H75F 0.9800 . ?
C76 O7 1.4331(17) . ?
C76 C77 1.510(2) . ?
C76 H76A 0.9900 . ?
C76 H76B 0.9900 . ?
C77 C78 1.505(3) . ?
C77 H77A 0.9900 . ?
C77 H77B 0.9900 . ?
C78 H78A 0.9800 . ?
C78 H78B 0.9800 . ?
C78 H78C 0.9800 . ?
O8 C79 1.431(4) . ?
C79 C80 1.513(3) . ?
C79 H79A 0.9900 . ?
C79 H79B 0.9900 . ?
C80 C81 1.526(4) . ?
C80 H80A 0.9900 . ?
C80 H80B 0.9900 . ?
C81 H81A 0.9800 . ?
C81 H81B 0.9800 . ?
C81 H81C 0.9800 . ?
O8B C79B 1.441(12) . ?
C79B C80B 1.467(10) . ?
C79B H79C 0.9900 . ?
C79B H79D 0.9900 . ?
C80B C81B 1.519(12) . ?
C80B H80C 0.9900 . ?
C80B H80D 0.9900 . ?
C81B H81D 0.9800 . ?
C81B H81E 0.9800 . ?
C81B H81F 0.9800 . ?
C82 O9 1.4282(15) . ?
C82 C83 1.5072(19) . ?
C82 H82A 0.9900 . ?
C82 H82B 0.9900 . ?
C83 C84 1.522(2) . ?
C83 H83A 0.9900 . ?
C83 H83B 0.9900 . ?
C84 H84A 0.9800 . ?
C84 H84B 0.9800 . ?
C84 H84C 0.9800 . ?
O11 C85 1.25(5) . ?
O11 H11 0.8400 . ?
C85 C86 1.63(3) . ?
C85 H85A 0.9900 . ?
C85 H85B 0.9900 . ?
C86 H86A 0.9800 . ?
C86 H86B 0.9800 . ?
C86 H86C 0.9800 . ?
O11B C85B 1.25(5) . ?
O11B H11B 0.8400 . ?
C85B C86B 1.63(3) . ?
C85B H85C 0.9900 . ?
C85B H85D 0.9900 . ?
C86B H86D 0.9800 . ?
C86B H86E 0.9800 . ?
C86B H86F 0.9800 . ?

loop_
_geom_hbond_atom_site_label_D
_geom_hbond_atom_site_label_H
_geom_hbond_atom_site_label_A
_geom_hbond_distance_DH
_geom_hbond_distance_HA
_geom_hbond_distance_DA
_geom_hbond_angle_DHA
_geom_hbond_site_symmetry_A
_geom_hbond_publ_flag
O11^b H11^b O10B^b 0.84 1.85 2.685(16) 174.6 . yes
O11B^c H11B^c O5B^c 0.84 2.05 2.79(2) 147.2 . yes

loop_
_geom_torsion_atom_site_label_1
_geom_torsion_atom_site_label_2
_geom_torsion_atom_site_label_3
_geom_torsion_atom_site_label_4
_geom_torsion
_geom_torsion_site_symmetry_1
_geom_torsion_site_symmetry_2
_geom_torsion_site_symmetry_3
_geom_torsion_site_symmetry_4
_geom_torsion_publ_flag
O1 C1 C2 C3 178.20(18) . . . . ?
O1B C1 C2 C3 -177.7(11) . . . . ?
C6 C1 C2 C3 7.3(2) . . . . ?
O1 C1 C2 C28 5.7(2) . . . . ?
O1B C1 C2 C28 9.8(11) . . . . ?
C6 C1 C2 C28 -165.22(13) . . . . ?
C1 C2 C3 C4 -0.7(2) . . . . ?
C28 C2 C3 C4 171.67(13) . . . . ?
C2 C3 C4 C5 -4.4(2) . . . . ?
C3 C4 C5 C6 3.1(2) . . . . ?
C4 C5 C6 C1 3.2(2) . . . . ?
C4 C5 C6 C7 -167.49(13) . . . . ?
O1 C1 C6 C5 -179.44(18) . . . . ?
O1B C1 C6 C5 175.9(10) . . . . ?
C2 C1 C6 C5 -8.5(2) . . . . ?
O1 C1 C6 C7 -8.4(2) . . . . ?
O1B C1 C6 C7 -13.1(10) . . . . ?
C2 C1 C6 C7 162.45(12) . . . . ?
C5 C6 C7 C9 109.83(14) . . . . ?
C1 C6 C7 C9 -60.80(16) . . . . ?
O2 C8 C9 C10 177.61(11) . . . . ?
C13 C8 C9 C10 1.82(18) . . . . ?
O2 C8 C9 C7 3.19(18) . . . . ?
C13 C8 C9 C7 -172.60(11) . . . . ?
C6 C7 C9 C10 -44.79(16) . . . . ?
C6 C7 C9 C8 129.52(13) . . . . ?
C8 C9 C10 C11 -1.03(19) . . . . ?
C7 C9 C10 C11 173.48(12) . . . . ?
C9 C10 C11 C12 -0.82(19) . . . . ?
C9 C10 C11 C30 178.46(12) . . . . ?
C10 C11 C12 C13 1.99(19) . . . . ?
C30 C11 C12 C13 -177.31(12) . . . . ?
C11 C12 C13 C8 -1.23(19) . . . . ?
C11 C12 C13 C14 -176.85(12) . . . . ?
O2 C8 C13 C12 -176.54(11) . . . . ?
C9 C8 C13 C12 -0.73(18) . . . . ?
O2 C8 C13 C14 -1.04(18) . . . . ?
C9 C8 C13 C14 174.77(12) . . . . ?
C12 C13 C14 C16 46.91(16) . . . . ?
C8 C13 C14 C16 -128.54(13) . . . . ?
O3B C15 C16 C17 176.0(6) . . . . ?
O3C C15 C16 C17 -179.8(15) . . . . ?
O3 C15 C16 C17 179.9(3) . . . . ?
C20 C15 C16 C17 7.01(18) . . . . ?
O3B C15 C16 C14 5.2(6) . . . . ?
O3C C15 C16 C14 9.4(15) . . . . ?
O3 C15 C16 C14 9.0(4) . . . . ?
C20 C15 C16 C14 -163.83(12) . . . . ?
C13 C14 C16 C17 -106.57(14) . . . . ?
C13 C14 C16 C15 63.87(15) . . . . ?
C15 C16 C17 C18 0.03(18) . . . . ?
C14 C16 C17 C18 170.53(12) . . . . ?
C16 C17 C18 C19 -4.6(2) . . . . ?
C17 C18 C19 C20 2.3(2) . . . . ?
O3B C15 C20 C19 -178.3(7) . . . . ?
O3C C15 C20 C19 178.6(17) . . . . ?
O3 C15 C20 C19 177.7(3) . . . . ?
C16 C15 C20 C19 -9.25(19) . . . . ?
O3B C15 C20 C21 -9.5(7) . . . . ?
O3C C15 C20 C21 -12.7(17) . . . . ?
O3 C15 C20 C21 -13.5(4) . . . . ?
C16 C15 C20 C21 159.48(12) . . . . ?
C18 C19 C20 C15 4.5(2) . . . . ?
C18 C19 C20 C21 -163.86(13) . . . . ?
C15 C20 C21 C23 -63.39(16) . . . . ?
C19 C20 C21 C23 104.91(14) . . . . ?
O4 C22 C23 C24 178.34(11) . . . . ?
C27 C22 C23 C24 1.82(19) . . . . ?
O4 C22 C23 C21 2.17(18) . . . . ?
C27 C22 C23 C21 -174.35(12) . . . . ?
C20 C21 C23 C24 -43.35(16) . . . . ?
C20 C21 C23 C22 132.73(13) . . . . ?
C22 C23 C24 C25 0.5(2) . . . . ?
C21 C23 C24 C25 176.72(12) . . . . ?
C23 C24 C25 C26 -1.7(2) . . . . ?
C23 C24 C25 C29 178.05(13) . . . . ?
C24 C25 C26 C27 0.6(2) . . . . ?
C29 C25 C26 C27 -179.15(13) . . . . ?
C25 C26 C27 C22 1.6(2) . . . . ?
C25 C26 C27 C28 -173.86(13) . . . . ?
O4 C22 C27 C26 -179.39(11) . . . . ?
C23 C22 C27 C26 -2.9(2) . . . . ?
O4 C22 C27 C28 -3.99(19) . . . . ?
C23 C22 C27 C28 172.54(12) . . . . ?
C3 C2 C28 C27 -111.98(14) . . . . ?
C1 C2 C28 C27 60.25(17) . . . . ?
C26 C27 C28 C2 50.17(17) . . . . ?
C22 C27 C28 C2 -125.17(14) . . . . ?
C26 C25 C29 O5B -123.08(18) . . . . ?
C24 C25 C29 O5B 57.2(2) . . . . ?
C26 C25 C29 O5 -53.8(2) . . . . ?
C24 C25 C29 O5 126.43(16) . . . . ?
C12 C11 C30 O5 -123.11(16) . . . . ?
C10 C11 C30 O5 57.61(19) . . . . ?
C12 C11 C30 O5B -49.97(19) . . . . ?
C10 C11 C30 O5B 130.76(15) . . . . ?
C6 C1 O1 C31 -109.4(3) . . . . ?
C2 C1 O1 C31 79.4(3) . . . . ?
C1 O1 C31 C32 97.1(3) . . . . ?
O1 C31 C32 C33 175.4(2) . . . . ?
C6 C1 O1B C31B -74(3) . . . . ?
C2 C1 O1B C31B 111(3) . . . . ?
C1 O1B C31B C32B -89(3) . . . . ?
O1B C31B C32B C33B -168.6(19) . . . . ?
O2 C34 C35 C36 -175.81(11) . . . . ?
C20 C15 O3 C37 -73.2(8) . . . . ?
C16 C15 O3 C37 113.7(7) . . . . ?
C15 O3 C37 C38 -85.9(8) . . . . ?
O3 C37 C38 C39 -178.4(4) . . . . ?
C20 C15 O3B C37B -113.7(12) . . . . ?
C16 C15 O3B C37B 77.0(15) . . . . ?
C15 O3B C37B C38B 90.4(16) . . . . ?
O3B C37B C38B C39B 174.9(12) . . . . ?
C20 C15 O3C C37C -112(3) . . . . ?
C16 C15 O3C C37C 75(3) . . . . ?
C15 O3C C37C C38C 96(3) . . . . ?
O3C C37C C38C C39C -82(3) . . . . ?
O4 C40 C41 C42 -63.5(2) . . . . ?
O6 C43 C44 C45 -177.73(15) . . . . ?
C48 C43 C44 C45 -8.32(19) . . . . ?
O6B C43 C44 C45 162.4(4) . . . . ?
O6 C43 C44 C70 -8.5(2) . . . . ?
C48 C43 C44 C70 160.88(12) . . . . ?
O6B C43 C44 C70 -28.5(4) . . . . ?
C43 C44 C45 C46 2.7(2) . . . . ?
C70 C44 C45 C46 -166.08(13) . . . . ?
C44 C45 C46 C47 3.0(2) . . . . ?
C45 C46 C47 C48 -3.5(2) . . . . ?
C46 C47 C48 C43 -1.9(2) . . . . ?
C46 C47 C48 C49 168.53(13) . . . . ?
O6 C43 C48 C47 177.42(15) . . . . ?
C44 C43 C48 C47 7.9(2) . . . . ?
O6B C43 C48 C47 -162.6(4) . . . . ?
O6 C43 C48 C49 6.6(2) . . . . ?
C44 C43 C48 C49 -162.84(12) . . . . ?
O6B C43 C48 C49 26.6(4) . . . . ?
C47 C48 C49 C51 -107.35(15) . . . . ?
C43 C48 C49 C51 63.03(16) . . . . ?
O7 C50 C51 C52 -177.79(11) . . . . ?
C55 C50 C51 C52 -2.00(18) . . . . ?
O7 C50 C51 C49 -1.10(18) . . . . ?
C55 C50 C51 C49 174.68(11) . . . . ?
C48 C49 C51 C52 44.56(16) . . . . ?
C48 C49 C51 C50 -132.07(13) . . . . ?
C50 C51 C52 C53 -0.87(18) . . . . ?
C49 C51 C52 C53 -177.60(12) . . . . ?
C51 C52 C53 C54 2.57(19) . . . . ?
C51 C52 C53 C72 -175.91(12) . . . . ?
C52 C53 C54 C55 -1.48(19) . . . . ?
C72 C53 C54 C55 177.00(12) . . . . ?
C53 C54 C55 C50 -1.25(19) . . . . ?
C53 C54 C55 C56 174.04(12) . . . . ?
O7 C50 C55 C54 178.82(11) . . . . ?
C51 C50 C55 C54 3.03(19) . . . . ?
O7 C50 C55 C56 3.64(18) . . . . ?
C51 C50 C55 C56 -172.15(12) . . . . ?
C54 C55 C56 C58 -46.59(17) . . . . ?
C50 C55 C56 C58 128.52(13) . . . . ?
O8B C57 C58 C59 171.7(7) . . . . ?
O8 C57 C58 C59 -176.11(19) . . . . ?
C62 C57 C58 C59 -7.1(2) . . . . ?
O8B C57 C58 C56 -19.6(7) . . . . ?
O8 C57 C58 C56 -7.4(2) . . . . ?
C62 C57 C58 C56 161.65(13) . . . . ?
C55 C56 C58 C59 109.25(15) . . . . ?
C55 C56 C58 C57 -59.07(17) . . . . ?
C57 C58 C59 C60 3.1(2) . . . . ?
C56 C58 C59 C60 -165.33(14) . . . . ?
C58 C59 C60 C61 2.0(2) . . . . ?
C59 C60 C61 C62 -3.5(2) . . . . ?
O8B C57 C62 C61 -173.1(7) . . . . ?
O8 C57 C62 C61 174.8(2) . . . . ?
C58 C57 C62 C61 5.7(2) . . . . ?
O8B C57 C62 C63 16.1(7) . . . . ?
O8 C57 C62 C63 4.0(2) . . . . ?
C58 C57 C62 C63 -165.14(12) . . . . ?
C60 C61 C62 C57 -0.3(2) . . . . ?
C60 C61 C62 C63 170.21(13) . . . . ?
C57 C62 C63 C65 62.19(16) . . . . ?
C61 C62 C63 C65 -108.31(14) . . . . ?
O9 C64 C65 C66 -176.11(11) . . . . ?
C69 C64 C65 C66 -0.74(18) . . . . ?
O9 C64 C65 C63 -0.24(18) . . . . ?
C69 C64 C65 C63 175.14(11) . . . . ?
C62 C63 C65 C66 46.43(16) . . . . ?
C62 C63 C65 C64 -129.38(13) . . . . ?
C64 C65 C66 C67 -0.98(19) . . . . ?
C63 C65 C66 C67 -176.95(12) . . . . ?
C65 C66 C67 C68 1.62(19) . . . . ?
C65 C66 C67 C71 -177.57(12) . . . . ?
C66 C67 C68 C69 -0.56(19) . . . . ?
C71 C67 C68 C69 178.63(12) . . . . ?
C67 C68 C69 C64 -1.07(18) . . . . ?
C67 C68 C69 C70 174.50(11) . . . . ?
O9 C64 C69 C68 177.12(11) . . . . ?
C65 C64 C69 C68 1.74(18) . . . . ?
O9 C64 C69 C70 1.62(17) . . . . ?
C65 C64 C69 C70 -173.77(11) . . . . ?
C45 C44 C70 C69 106.73(14) . . . . ?
C43 C44 C70 C69 -61.97(15) . . . . ?
C68 C69 C70 C44 -47.45(15) . . . . ?
C64 C69 C70 C44 127.97(12) . . . . ?
C68 C67 C71 O10 59.66(17) . . . . ?
C66 C67 C71 O10 -121.17(14) . . . . ?
C68 C67 C71 O10B 133.25(18) . . . . ?
C66 C67 C71 O10B -47.6(2) . . . . ?
C52 C53 C72 O10 -49.64(18) . . . . ?
C54 C53 C72 O10 131.91(14) . . . . ?
C52 C53 C72 O10B -123.76(19) . . . . ?
C54 C53 C72 O10B 57.8(2) . . . . ?
C48 C43 O6 C73 110.7(2) . . . . ?
C44 C43 O6 C73 -79.6(2) . . . . ?
C43 O6 C73 C74 -87.1(3) . . . . ?
O6 C73 C74 C75 -175.7(2) . . . . ?
C48 C43 O6B C73B 107.4(10) . . . . ?
C44 C43 O6B C73B -63.5(12) . . . . ?
C43 O6B C73B C74B -89.5(13) . . . . ?
O6B C73B C74B C75B -70.9(13) . . . . ?
O7 C76 C77 C78 62.4(2) . . . . ?
C62 C57 O8 C79 115.8(4) . . . . ?
C58 C57 O8 C79 -74.8(5) . . . . ?
C57 O8 C79 C80 -93.8(5) . . . . ?
O8 C79 C80 C81 -176.3(3) . . . . ?
C62 C57 O8B C79B 83(2) . . . . ?
C58 C57 O8B C79B -96(2) . . . . ?
C57 O8B C79B C80B -179.2(16) . . . . ?
O8B C79B C80B C81B -178.0(17) . . . . ?
O9 C82 C83 C84 -178.63(12) . . . . ?
C9 C8 O2 C34 102.81(13) . . . . ?
C13 C8 O2 C34 -81.28(14) . . . . ?
C35 C34 O2 C8 154.71(11) . . . . ?
C23 C22 O4 C40 90.93(14) . . . . ?
C27 C22 O4 C40 -92.46(15) . . . . ?
C41 C40 O4 C22 -179.90(13) . . . . ?
C11 C30 O5 C29 84.54(18) . . . . ?
C25 C29 O5 C30 -86.30(19) . . . . ?
C25 C29 O5B C30 82.6(2) . . . . ?
C11 C30 O5B C29 -87.13(18) . . . . ?
C55 C50 O7 C76 89.56(15) . . . . ?
C51 C50 O7 C76 -94.56(15) . . . . ?
C77 C76 O7 C50 -177.12(15) . . . . ?
C65 C64 O9 C82 -88.11(14) . . . . ?
C69 C64 O9 C82 96.39(13) . . . . ?
C83 C82 O9 C64 175.22(11) . . . . ?
C67 C71 O10 C72 82.86(15) . . . . ?
C53 C72 O10 C71 -86.73(15) . . . . ?
C67 C71 O10B C72 -87.6(2) . . . . ?
C53 C72 O10B C71 85.8(2) . . . . ?
